data_4515887
loop_
_publ_author_name
'Berti, Beatrice'
'Ciabatti, Iacopo'
'Femoni, Cristina'
'Iapalucci, Maria Carmela'
'Zacchini, Stefano'

_publ_section_title
;
 Cluster Core Isomerism Induced by Crystal Packing Effects in the
 [HCo<sub>15</sub>Pd<sub>9</sub>C<sub>3</sub>(CO)<sub>38</sub>]<sup>2-</sup>
 Molecular Nanocluster.
;
_journal_issue 10
_journal_name_full 'ACS omega'
_journal_page_first 13239
_journal_page_last 13250
_journal_paper_doi 10.1021/acsomega.8b02109
_journal_volume 3
_journal_year 2018
_chemical_formula_sum 'C68 H46 Cl2 Co15 N2 O38 Pd9'
_chemical_formula_weight 3411.52
_space_group_crystal_system monoclinic
_space_group_IT_number 14
_space_group_name_Hall '-P 2ybc'
_space_group_name_H-M_alt 'P 1 21/c 1'
_atom_sites_solution_hydrogens geom
_audit_creation_method SHELXL-2014/7
_cell_angle_alpha 90
_cell_angle_beta 97.344(2)
_cell_angle_gamma 90
_cell_formula_units_Z 4
_cell_length_a 13.0934(6)
_cell_length_b 37.1883(17)
_cell_length_c 18.6966(9)
_cell_measurement_reflns_used 7534
_cell_measurement_temperature 293(2)
_cell_measurement_theta_max 21.158
_cell_measurement_theta_min 2.1905
_cell_volume 9029.1(7)
_computing_cell_refinement 'APEX2 (Bruker AXS, 2006)'
_computing_data_collection 'APEX2 (Bruker AXS, 2006)'
_computing_data_reduction 'SAINT (Bruker AXS, 2004)'
_computing_molecular_graphics 'SCHAKAL99 (Keller, 1999)'
_computing_publication_material 'XCIF (Bruker AXS, 2001)'
_computing_structure_refinement 'SHELXL-2014/7 (Sheldrick, 2014)'
_computing_structure_solution 'SHELXL-2014/7 (Sheldrick, 2014)'
_diffrn_ambient_temperature 293(2)
_diffrn_measured_fraction_theta_full 0.974
_diffrn_measured_fraction_theta_max 0.974
_diffrn_measurement_device_type 'CCD area detector'
_diffrn_measurement_method 'phi and omega scans'
_diffrn_radiation_monochromator graphite
_diffrn_radiation_source 'fine-focus sealed tube'
_diffrn_radiation_type MoK\a
_diffrn_radiation_wavelength 0.71073
_diffrn_reflns_av_R_equivalents 0.0538
_diffrn_reflns_av_unetI/netI 0.0714
_diffrn_reflns_Laue_measured_fraction_full 0.974
_diffrn_reflns_Laue_measured_fraction_max 0.974
_diffrn_reflns_limit_h_max 15
_diffrn_reflns_limit_h_min -15
_diffrn_reflns_limit_k_max 43
_diffrn_reflns_limit_k_min -43
_diffrn_reflns_limit_l_max 21
_diffrn_reflns_limit_l_min -22
_diffrn_reflns_number 50522
_diffrn_reflns_point_group_measured_fraction_full 0.974
_diffrn_reflns_point_group_measured_fraction_max 0.974
_diffrn_reflns_theta_full 25.027
_diffrn_reflns_theta_max 25.027
_diffrn_reflns_theta_min 1.551
_exptl_absorpt_coefficient_mu 4.556
_exptl_absorpt_correction_T_max 0.1400
_exptl_absorpt_correction_T_min 0.0637
_exptl_absorpt_correction_type empirical
_exptl_absorpt_process_details
;
 Data were corrected for Lorentz polarization and absorption
 effects (empirical absorption corrections SADABS).
 R(int) = 0.1096 (selected reflections only, before parameter refinement)
 R(int) = 0.0575 (selected reflections only, after parameter refinement)
;
_exptl_crystal_colour black
_exptl_crystal_density_diffrn 2.510
_exptl_crystal_description needle
_exptl_crystal_F_000 6500
_exptl_crystal_size_max 0.250
_exptl_crystal_size_mid 0.210
_exptl_crystal_size_min 0.160
_refine_diff_density_max 2.638
_refine_diff_density_min -1.111
_refine_diff_density_rms 0.152
_refine_ls_extinction_method none
_refine_ls_goodness_of_fit_ref 1.031
_refine_ls_hydrogen_treatment constr
_refine_ls_matrix_type full
_refine_ls_number_parameters 1205
_refine_ls_number_reflns 15535
_refine_ls_number_restraints 435
_refine_ls_restrained_S_all 1.031
_refine_ls_R_factor_all 0.0916
_refine_ls_R_factor_gt 0.0539
_refine_ls_shift/su_max 0.001
_refine_ls_shift/su_mean 0.000
_refine_ls_structure_factor_coef Fsqd
_refine_ls_weighting_details 'w=1/[\s^2^(Fo^2^)+(0.0562P)^2^+18.6688P] where P=(Fo^2^+2Fc^2^)/3'
_refine_ls_weighting_scheme calc
_refine_ls_wR_factor_gt 0.1190
_refine_ls_wR_factor_ref 0.1359
_reflns_Friedel_coverage 0.000
_reflns_number_gt 10207
_reflns_number_total 15535
_reflns_threshold_expression 'I > 2\s(I)'
_cod_data_source_file ao8b02109_si_001.cif
_cod_data_source_block 4
_cod_original_sg_symbol_H-M 'P 21/c'
_cod_database_code 4515887
_shelx_shelxl_version_number 2014/7
_shelx_space_group_comment
;
The symmetry employed for this shelxl refinement is uniquely defined
by the following loop, which should always be used as a source of
symmetry information in preference to the above space-group names.
They are only intended as comments.
;
_shelx_estimated_absorpt_t_min 0.396
_shelx_estimated_absorpt_t_max 0.529

loop_
_space_group_symop_operation_xyz
'x, y, z'
'-x, y+1/2, -z+1/2'
'-x, -y, -z'
'x, -y-1/2, z-1/2'

loop_
_atom_site_label
_atom_site_type_symbol
_atom_site_fract_x
_atom_site_fract_y
_atom_site_fract_z
_atom_site_U_iso_or_equiv
_atom_site_adp_type
_atom_site_occupancy
_atom_site_site_symmetry_order
_atom_site_calc_flag
_atom_site_refinement_flags_posn
_atom_site_refinement_flags_adp
_atom_site_refinement_flags_occupancy
_atom_site_disorder_assembly
_atom_site_disorder_group
Pd1 Pd 0.69637(6) 0.65387(2) 0.31835(4) 0.0496(2) Uani 1 1 d . . . . .
Pd2 Pd 0.63264(6) 0.58794(2) 0.34583(5) 0.0562(2) Uani 1 1 d . . . . .
Pd3 Pd 0.54129(6) 0.64518(2) 0.39796(5) 0.0504(2) Uani 1 1 d . . . . .
Pd4 Pd 0.69320(6) 0.61844(2) 0.17232(5) 0.0512(2) Uani 1 1 d . . . . .
Pd5 Pd 0.50310(6) 0.59630(2) 0.21531(4) 0.0403(2) Uani 1 1 d . . . . .
Pd6 Pd 0.41135(7) 0.57224(2) 0.33322(5) 0.0556(2) Uani 1 1 d . . . . .
Pd7 Pd 0.54071(5) 0.66654(2) 0.20691(4) 0.03591(18) Uani 1 1 d . . . . .
Pd8 Pd 0.38872(5) 0.64332(2) 0.27971(4) 0.03546(18) Uani 1 1 d . . . . .
Pd9 Pd 0.49113(7) 0.71056(2) 0.31574(5) 0.0601(3) Uani 1 1 d . . . . .
Co1 Co 0.78545(9) 0.68001(3) 0.21405(7) 0.0377(3) Uani 1 1 d . . . . .
Co2 Co 0.63353(10) 0.69406(3) 0.10383(7) 0.0436(3) Uani 1 1 d . . . . .
Co3 Co 0.54578(10) 0.73743(3) 0.18261(7) 0.0405(3) Uani 1 1 d . . . . .
Co4 Co 0.68827(10) 0.72504(3) 0.29686(7) 0.0413(3) Uani 1 1 d . . . . .
Co5 Co 0.73732(10) 0.74467(3) 0.17816(7) 0.0428(3) Uani 1 1 d . . . . .
Co6 Co 0.22269(10) 0.67806(3) 0.30886(7) 0.0444(3) Uani 1 1 d . . . . .
Co7 Co 0.38089(9) 0.68769(3) 0.41585(7) 0.0393(3) Uani 1 1 d . . . . .
Co8 Co 0.37690(9) 0.61540(3) 0.43999(7) 0.0406(3) Uani 1 1 d . . . . .
Co9 Co 0.22231(9) 0.61047(3) 0.32855(7) 0.0406(3) Uani 1 1 d . . . . .
Co10 Co 0.21558(10) 0.65059(3) 0.43622(7) 0.0433(3) Uani 1 1 d . . . . .
Co11 Co 0.59508(10) 0.55761(3) 0.12104(8) 0.0458(4) Uani 1 1 d . . . . .
Co12 Co 0.72140(10) 0.55494(4) 0.24660(8) 0.0488(4) Uani 1 1 d . . . . .
Co13 Co 0.55723(11) 0.52448(4) 0.30814(8) 0.0513(4) Uani 1 1 d . . . . .
Co14 Co 0.44260(11) 0.52936(4) 0.18860(9) 0.0572(4) Uani 1 1 d . . . . .
Co15 Co 0.62702(11) 0.50094(3) 0.19395(9) 0.0566(4) Uani 1 1 d . . . . .
C1 C 0.6539(7) 0.7044(2) 0.2044(5) 0.037(2) Uani 1 1 d . . . . .
C2 C 0.3140(6) 0.6467(2) 0.3673(5) 0.035(2) Uani 1 1 d . . . . .
C3 C 0.5778(7) 0.5481(2) 0.2185(5) 0.042(2) Uani 1 1 d . . . . .
C4 C 0.8036(9) 0.7759(3) 0.1312(6) 0.058(3) Uani 1 1 d . . . . .
C5 C 0.7741(8) 0.7647(3) 0.2728(6) 0.054(3) Uani 1 1 d . . . . .
C6 C 0.6078(9) 0.7806(3) 0.1607(5) 0.060(3) Uani 1 1 d . . . . .
C7 C 0.8855(9) 0.7109(3) 0.1923(6) 0.060(3) Uani 1 1 d . . . . .
C8 C 0.7040(8) 0.7160(3) 0.0416(7) 0.058(3) Uani 1 1 d . . . . .
C9 C 0.5993(8) 0.7543(3) 0.3395(6) 0.052(3) Uani 1 1 d . . . . .
C10 C 0.4340(9) 0.7601(3) 0.2041(6) 0.062(3) Uani 1 1 d . . . . .
C11 C 0.7723(8) 0.7151(3) 0.3776(6) 0.048(3) Uani 1 1 d . . . . .
C12 C 0.4945(9) 0.7231(3) 0.0876(6) 0.057(3) Uani 1 1 d . . . . .
C13 C 0.8607(8) 0.6575(3) 0.2901(6) 0.049(3) Uani 1 1 d . . . . .
C14 C 0.8135(8) 0.6490(3) 0.1428(6) 0.057(3) Uani 1 1 d . . . . .
C15 C 0.5755(8) 0.6607(3) 0.0451(6) 0.053(3) Uani 1 1 d . . . . .
C16 C 0.1164(8) 0.6672(3) 0.4849(6) 0.059(3) Uani 1 1 d . . . . .
C17 C 0.1210(8) 0.7035(3) 0.3380(6) 0.056(3) Uani 1 1 d . . . . .
C18 C 0.3292(9) 0.6974(3) 0.4983(7) 0.065(3) Uani 1 1 d . . . . .
C19 C 0.2855(8) 0.6212(3) 0.5127(6) 0.052(3) Uani 1 1 d . . . . .
C20 C 0.1287(8) 0.6086(3) 0.3979(6) 0.052(3) Uani 1 1 d . . . . .
C21 C 0.1855(8) 0.5680(3) 0.2925(6) 0.058(3) Uani 1 1 d . . . . .
C22 C 0.3557(8) 0.5664(3) 0.4341(6) 0.050(3) Uani 1 1 d . . . . .
C23 C 0.1442(8) 0.6374(3) 0.2542(6) 0.050(3) Uani 1 1 d . . . . .
C24 C 0.4883(9) 0.6134(3) 0.5062(6) 0.056(3) Uani 1 1 d . . . . .
C25 C 0.3498(9) 0.7306(3) 0.3720(6) 0.063(3) Uani 1 1 d . . . . .
C26 C 0.5172(9) 0.6949(3) 0.4540(6) 0.059(3) Uani 1 1 d . . . . .
C27 C 0.2344(8) 0.6993(3) 0.2244(6) 0.052(3) Uani 1 1 d . . . . .
C28 C 0.6395(10) 0.4551(3) 0.1786(6) 0.070(3) Uani 1 1 d . . . . .
C29 C 0.7679(9) 0.5066(3) 0.2357(6) 0.059(3) Uani 1 1 d . . . . .
C30 C 0.6417(9) 0.5129(3) 0.0921(7) 0.068(3) Uani 1 1 d . . . . .
C31 C 0.4247(10) 0.4877(3) 0.1422(8) 0.078(4) Uani 1 1 d . U . . .
C32 C 0.6017(10) 0.4793(4) 0.3260(8) 0.082(4) Uani 1 1 d . U . . .
C33 C 0.5688(10) 0.5359(4) 0.4038(9) 0.087(4) Uani 1 1 d . . . . .
C34 C 0.4131(9) 0.5108(3) 0.2822(7) 0.075(4) Uani 1 1 d . . . . .
C35 C 0.3232(10) 0.5501(3) 0.1565(7) 0.071(3) Uani 1 1 d . . . . .
C36 C 0.4867(9) 0.5640(3) 0.0554(7) 0.061(3) Uani 1 1 d . . . . .
C37 C 0.7748(9) 0.5593(3) 0.3418(8) 0.068(4) Uani 1 1 d . . . . .
C38 C 0.8368(10) 0.5708(3) 0.2149(7) 0.071(4) Uani 1 1 d . . . . .
C39 C 0.6823(9) 0.5817(3) 0.0700(7) 0.060(3) Uani 1 1 d . . . . .
C40 C 0.6959(8) 0.6309(3) 0.4180(6) 0.053(3) Uani 1 1 d . . . . .
C41 C 0.4051(8) 0.6388(2) 0.1724(6) 0.044(2) Uani 1 1 d . . . . .
O4 O 0.8440(7) 0.7969(2) 0.0993(5) 0.096(3) Uani 1 1 d . U . . .
O5 O 0.8212(7) 0.7876(2) 0.3009(4) 0.083(3) Uani 1 1 d . U . . .
O6 O 0.6010(7) 0.81007(19) 0.1482(5) 0.081(3) Uani 1 1 d . . . . .
O7 O 0.9660(6) 0.7194(2) 0.1829(5) 0.079(3) Uani 1 1 d . . . . .
O8 O 0.7441(7) 0.7274(2) -0.0034(4) 0.076(2) Uani 1 1 d . . . . .
O9 O 0.5750(6) 0.77858(19) 0.3705(4) 0.068(2) Uani 1 1 d . . . . .
O10 O 0.3678(7) 0.7776(2) 0.2150(5) 0.091(3) Uani 1 1 d . U . . .
O11 O 0.8306(6) 0.7116(2) 0.4282(5) 0.075(2) Uani 1 1 d . . . . .
O12 O 0.4284(6) 0.7248(2) 0.0415(5) 0.078(3) Uani 1 1 d . . . . .
O13 O 0.9265(6) 0.6456(2) 0.3270(4) 0.074(2) Uani 1 1 d . . . . .
O14 O 0.8688(6) 0.6401(2) 0.1019(4) 0.071(2) Uani 1 1 d . . . . .
O15 O 0.5319(6) 0.6427(2) 0.0026(5) 0.074(2) Uani 1 1 d . . . . .
O16 O 0.0538(7) 0.6772(3) 0.5159(5) 0.107(3) Uani 1 1 d . . . . .
O17 O 0.0552(6) 0.7220(2) 0.3501(5) 0.084(3) Uani 1 1 d . . . . .
O18 O 0.3160(7) 0.7080(2) 0.5533(4) 0.094(3) Uani 1 1 d . . . . .
O19 O 0.2756(6) 0.6112(2) 0.5695(4) 0.075(2) Uani 1 1 d . . . . .
O20 O 0.0601(6) 0.5925(2) 0.4162(4) 0.069(2) Uani 1 1 d . . . . .
O21 O 0.1536(6) 0.5407(2) 0.2711(5) 0.085(3) Uani 1 1 d . . . . .
O22 O 0.3346(6) 0.5398(2) 0.4576(4) 0.074(2) Uani 1 1 d . . . . .
O23 O 0.0836(6) 0.6352(2) 0.2030(5) 0.070(2) Uani 1 1 d . . . . .
O24 O 0.5497(7) 0.6100(2) 0.5554(5) 0.086(3) Uani 1 1 d . U . . .
O25 O 0.3256(6) 0.7599(2) 0.3641(4) 0.070(2) Uani 1 1 d . . . . .
O26 O 0.5840(6) 0.7085(2) 0.4913(4) 0.070(2) Uani 1 1 d . . . . .
O27 O 0.2326(7) 0.7130(2) 0.1709(5) 0.085(3) Uani 1 1 d . . . . .
O28 O 0.6557(8) 0.4259(2) 0.1674(5) 0.109(3) Uani 1 1 d . U . . .
O29 O 0.8425(6) 0.4902(2) 0.2489(5) 0.081(3) Uani 1 1 d . . . . .
O30 O 0.6691(8) 0.4980(2) 0.0425(5) 0.097(3) Uani 1 1 d . U . . .
O31 O 0.3996(8) 0.4621(2) 0.1104(6) 0.109(3) Uani 1 1 d . U . . .
O32 O 0.6252(8) 0.4519(2) 0.3457(6) 0.113(4) Uani 1 1 d . U . . .
O33 O 0.5823(8) 0.5351(3) 0.4649(5) 0.097(3) Uani 1 1 d . U . . .
O34 O 0.3513(6) 0.4924(2) 0.3045(5) 0.080(3) Uani 1 1 d . . . . .
O35 O 0.2481(7) 0.5624(2) 0.1309(5) 0.091(3) Uani 1 1 d . . . . .
O36 O 0.4210(7) 0.5696(2) 0.0107(5) 0.088(3) Uani 1 1 d . U . . .
O37 O 0.8326(7) 0.5541(2) 0.3915(5) 0.087(3) Uani 1 1 d . . . . .
O38 O 0.9175(7) 0.5762(2) 0.2003(6) 0.106(3) Uani 1 1 d . U . . .
O39 O 0.7270(6) 0.5885(2) 0.0236(5) 0.082(3) Uani 1 1 d . . . . .
O40 O 0.7557(6) 0.6305(2) 0.4687(4) 0.072(2) Uani 1 1 d . . . . .
O41 O 0.3471(5) 0.64015(18) 0.1190(4) 0.0555(19) Uani 1 1 d . . . . .
N1 N 0.0979(8) 0.6542(3) 0.9631(6) 0.081(3) Uani 1 1 d . U . . .
C101 C 0.1316(11) 0.6833(4) 1.0193(8) 0.097(4) Uani 1 1 d . U . . .
H10A H 0.0809 0.6846 1.0527 0.116 Uiso 1 1 calc R U . . .
H10B H 0.1964 0.6760 1.0465 0.116 Uiso 1 1 calc R U . . .
C102 C 0.1444(13) 0.7190(4) 0.9899(9) 0.141(6) Uani 1 1 d . U . . .
H10C H 0.1655 0.7354 1.0286 0.212 Uiso 1 1 calc R U . . .
H10D H 0.1960 0.7182 0.9578 0.212 Uiso 1 1 calc R U . . .
H10E H 0.0803 0.7269 0.9641 0.212 Uiso 1 1 calc R U . . .
C103 C -0.0046(11) 0.6649(4) 0.9165(8) 0.110(5) Uani 1 1 d . U . . .
H10F H 0.0103 0.6836 0.8831 0.132 Uiso 1 1 calc R U . . .
H10G H -0.0302 0.6442 0.8882 0.132 Uiso 1 1 calc R U . . .
C104 C -0.0872(12) 0.6780(5) 0.9570(9) 0.153(7) Uani 1 1 d . U . . .
H10H H -0.1470 0.6839 0.9238 0.229 Uiso 1 1 calc R U . . .
H10I H -0.1045 0.6595 0.9893 0.229 Uiso 1 1 calc R U . . .
H10J H -0.0639 0.6990 0.9841 0.229 Uiso 1 1 calc R U . . .
C105 C 0.1756(10) 0.6498(4) 0.9109(7) 0.098(4) Uani 1 1 d . U . . .
H10K H 0.1548 0.6294 0.8801 0.117 Uiso 1 1 calc R U . . .
H10L H 0.1719 0.6710 0.8803 0.117 Uiso 1 1 calc R U . . .
C106 C 0.2840(10) 0.6445(4) 0.9413(8) 0.109(5) Uani 1 1 d . U . . .
H10M H 0.3256 0.6421 0.9028 0.164 Uiso 1 1 calc R U . . .
H10N H 0.3072 0.6649 0.9705 0.164 Uiso 1 1 calc R U . . .
H10O H 0.2900 0.6232 0.9703 0.164 Uiso 1 1 calc R U . . .
C107 C 0.0829(11) 0.6210(4) 1.0037(8) 0.093(4) Uani 1 1 d . U . . .
H10P H 0.1482 0.6155 1.0322 0.112 Uiso 1 1 calc R U . . .
H10Q H 0.0348 0.6267 1.0374 0.112 Uiso 1 1 calc R U . . .
C108 C 0.0479(12) 0.5889(5) 0.9682(9) 0.106(5) Uani 1 1 d . U . . .
C109 C 0.1113(14) 0.5627(5) 0.9429(9) 0.128(6) Uani 1 1 d . U . . .
H109 H 0.1817 0.5671 0.9481 0.154 Uiso 1 1 calc R U . . .
C110 C 0.0759(16) 0.5304(6) 0.9106(10) 0.151(7) Uani 1 1 d . U . . .
H110 H 0.1235 0.5129 0.9022 0.181 Uiso 1 1 calc R U . . .
C111 C -0.0290(17) 0.5236(6) 0.8905(11) 0.165(7) Uani 1 1 d . U . . .
H111 H -0.0539 0.5028 0.8669 0.198 Uiso 1 1 calc R U . . .
C112 C -0.0892(16) 0.5498(6) 0.9086(11) 0.158(7) Uani 1 1 d . U . . .
H112 H -0.1593 0.5480 0.8930 0.189 Uiso 1 1 calc R U . . .
C113 C -0.0551(17) 0.5803(6) 0.9497(11) 0.161(7) Uani 1 1 d . U . . .
H113 H -0.1043 0.5954 0.9653 0.194 Uiso 1 1 calc R U . . .
N2 N 0.9413(7) 0.5733(2) 0.6378(5) 0.061(2) Uani 1 1 d . U . . .
C201 C 0.8538(10) 0.5987(4) 0.6118(7) 0.090(4) Uani 1 1 d . U . . .
H20A H 0.8231 0.5910 0.5643 0.108 Uiso 1 1 calc R U . . .
H20B H 0.8820 0.6225 0.6069 0.108 Uiso 1 1 calc R U . . .
C202 C 0.7695(11) 0.6009(4) 0.6608(9) 0.128(6) Uani 1 1 d . U . . .
H20C H 0.7172 0.6174 0.6407 0.191 Uiso 1 1 calc R U . . .
H20D H 0.7396 0.5775 0.6650 0.191 Uiso 1 1 calc R U . . .
H20E H 0.7986 0.6091 0.7077 0.191 Uiso 1 1 calc R U . . .
C203 C 1.0145(9) 0.5742(3) 0.5789(6) 0.072(3) Uani 1 1 d . U . . .
H20F H 0.9733 0.5713 0.5323 0.087 Uiso 1 1 calc R U . . .
H20G H 1.0461 0.5978 0.5795 0.087 Uiso 1 1 calc R U . . .
C204 C 1.0984(11) 0.5465(4) 0.5852(7) 0.100(5) Uani 1 1 d . U . . .
H20H H 1.1389 0.5495 0.5463 0.149 Uiso 1 1 calc R U . . .
H20I H 1.1416 0.5495 0.6304 0.149 Uiso 1 1 calc R U . . .
H20J H 1.0685 0.5229 0.5831 0.149 Uiso 1 1 calc R U . . .
C205 C 0.9014(9) 0.5355(3) 0.6456(6) 0.078(4) Uani 1 1 d . U . . .
H20K H 0.9593 0.5200 0.6617 0.093 Uiso 1 1 calc R U . . .
H20L H 0.8562 0.5355 0.6828 0.093 Uiso 1 1 calc R U . . .
C206 C 0.8436(11) 0.5199(4) 0.5774(8) 0.128(6) Uani 1 1 d . U . . .
H20M H 0.8209 0.4961 0.5869 0.192 Uiso 1 1 calc R U . . .
H20N H 0.7849 0.5347 0.5617 0.192 Uiso 1 1 calc R U . . .
H20O H 0.8881 0.5191 0.5405 0.192 Uiso 1 1 calc R U . . .
C207 C 0.9998(7) 0.5839(3) 0.7110(5) 0.048(3) Uani 1 1 d . U . . .
H20P H 0.9525 0.5829 0.7469 0.057 Uiso 1 1 calc R U . . .
H20Q H 1.0533 0.5662 0.7243 0.057 Uiso 1 1 calc R U . . .
C208 C 1.0484(8) 0.6205(3) 0.7135(5) 0.049(3) Uani 1 1 d . U . . .
C209 C 0.9963(8) 0.6515(3) 0.7266(6) 0.060(3) Uani 1 1 d . U . . .
H209 H 0.9273 0.6498 0.7334 0.072 Uiso 1 1 calc R U . . .
C210 C 1.0414(9) 0.6844(3) 0.7298(6) 0.067(3) Uani 1 1 d . U . . .
H210 H 1.0031 0.7047 0.7383 0.081 Uiso 1 1 calc R U . . .
C211 C 1.1409(10) 0.6879(4) 0.7209(7) 0.082(4) Uani 1 1 d . U . . .
H211 H 1.1711 0.7105 0.7208 0.098 Uiso 1 1 calc R U . . .
C212 C 1.1992(9) 0.6566(3) 0.7116(7) 0.076(4) Uani 1 1 d . U . . .
H212 H 1.2693 0.6582 0.7083 0.091 Uiso 1 1 calc R U . . .
C213 C 1.1513(8) 0.6241(3) 0.7076(6) 0.063(3) Uani 1 1 d . U . . .
H213 H 1.1896 0.6036 0.7007 0.075 Uiso 1 1 calc R U . . .
C301 C 0.4537(13) 0.3615(8) 0.1757(11) 0.173(8) Uiso 0.705(16) 1 d D U P A 1
H30A H 0.4731 0.3363 0.1737 0.207 Uiso 0.705(16) 1 calc R U P A 1
H30B H 0.4869 0.3745 0.1401 0.207 Uiso 0.705(16) 1 calc R U P A 1
Cl1 Cl 0.3211(10) 0.3656(4) 0.1563(6) 0.199(5) Uiso 0.705(16) 1 d D U P A 1
Cl2 Cl 0.4930(10) 0.3781(4) 0.2590(6) 0.201(4) Uiso 0.705(16) 1 d D U P A 1
C311 C 0.406(3) 0.381(2) 0.167(2) 0.175(8) Uiso 0.295(16) 1 d D U P A 2
H31A H 0.4247 0.3565 0.1614 0.210 Uiso 0.295(16) 1 calc R U P A 2
H31B H 0.4342 0.3958 0.1309 0.210 Uiso 0.295(16) 1 calc R U P A 2
Cl11 Cl 0.4467(18) 0.3968(7) 0.2534(11) 0.153(7) Uiso 0.295(16) 1 d D U P A 2
Cl12 Cl 0.273(2) 0.3865(9) 0.1607(14) 0.216(10) Uiso 0.295(16) 1 d D U P A 2

loop_
_atom_site_aniso_label
_atom_site_aniso_U_11
_atom_site_aniso_U_22
_atom_site_aniso_U_33
_atom_site_aniso_U_23
_atom_site_aniso_U_13
_atom_site_aniso_U_12
Pd1 0.0455(5) 0.0578(5) 0.0458(5) 0.0150(4) 0.0066(4) -0.0027(4)
Pd2 0.0540(5) 0.0439(5) 0.0692(6) -0.0017(4) 0.0025(5) 0.0015(4)
Pd3 0.0427(5) 0.0560(5) 0.0533(5) -0.0020(4) 0.0090(4) -0.0009(4)
Pd4 0.0459(5) 0.0380(4) 0.0737(6) -0.0101(4) 0.0236(4) -0.0035(4)
Pd5 0.0430(4) 0.0323(4) 0.0473(5) 0.0023(3) 0.0121(4) 0.0040(3)
Pd6 0.0649(6) 0.0373(4) 0.0698(6) 0.0083(4) 0.0290(5) 0.0055(4)
Pd7 0.0374(4) 0.0331(4) 0.0382(4) 0.0036(3) 0.0082(3) 0.0006(3)
Pd8 0.0364(4) 0.0361(4) 0.0351(4) 0.0005(3) 0.0089(3) -0.0002(3)
Pd9 0.0798(6) 0.0414(5) 0.0667(6) -0.0090(4) 0.0380(5) -0.0099(4)
Co1 0.0348(7) 0.0373(7) 0.0418(8) 0.0064(6) 0.0078(6) 0.0041(5)
Co2 0.0520(8) 0.0456(8) 0.0344(8) -0.0046(6) 0.0102(7) -0.0092(6)
Co3 0.0447(8) 0.0340(7) 0.0434(8) 0.0029(6) 0.0079(7) 0.0096(6)
Co4 0.0530(8) 0.0374(7) 0.0338(8) -0.0023(6) 0.0067(7) -0.0038(6)
Co5 0.0531(8) 0.0367(7) 0.0395(8) 0.0004(6) 0.0091(7) -0.0093(6)
Co6 0.0456(8) 0.0444(8) 0.0444(9) 0.0070(6) 0.0106(7) 0.0090(6)
Co7 0.0404(7) 0.0398(7) 0.0385(8) -0.0048(6) 0.0084(6) -0.0056(6)
Co8 0.0380(7) 0.0425(8) 0.0411(8) 0.0080(6) 0.0046(6) -0.0018(6)
Co9 0.0383(7) 0.0389(7) 0.0451(8) 0.0005(6) 0.0074(6) -0.0069(6)
Co10 0.0406(8) 0.0519(8) 0.0391(8) 0.0037(7) 0.0117(6) 0.0026(6)
Co11 0.0508(8) 0.0341(7) 0.0522(9) -0.0051(6) 0.0051(7) 0.0029(6)
Co12 0.0410(8) 0.0433(8) 0.0618(10) 0.0021(7) 0.0049(7) 0.0065(6)
Co13 0.0521(9) 0.0389(8) 0.0637(10) 0.0057(7) 0.0102(8) 0.0049(6)
Co14 0.0490(9) 0.0383(8) 0.0823(12) 0.0064(8) -0.0001(8) -0.0039(6)
Co15 0.0620(9) 0.0309(7) 0.0772(11) -0.0014(7) 0.0102(8) 0.0079(6)
C1 0.041(5) 0.034(5) 0.036(6) 0.008(4) 0.007(4) -0.004(4)
C2 0.036(5) 0.030(5) 0.039(6) 0.003(4) 0.006(4) -0.005(4)
C3 0.038(5) 0.023(5) 0.066(7) -0.001(5) 0.005(5) -0.006(4)
C4 0.074(8) 0.054(7) 0.045(7) 0.002(6) 0.008(6) -0.024(6)
C5 0.059(7) 0.051(7) 0.055(8) -0.003(6) 0.017(6) -0.006(5)
C6 0.089(9) 0.056(7) 0.038(7) 0.009(6) 0.019(6) 0.007(6)
C7 0.072(8) 0.060(7) 0.051(7) 0.002(6) 0.015(6) -0.013(6)
C8 0.057(7) 0.043(6) 0.074(9) -0.001(6) 0.007(6) 0.007(5)
C9 0.057(7) 0.047(7) 0.051(7) 0.006(6) 0.003(6) -0.017(5)
C10 0.064(8) 0.061(7) 0.061(8) 0.011(6) 0.012(6) 0.020(6)
C11 0.046(6) 0.058(7) 0.040(7) -0.006(5) 0.004(5) 0.005(5)
C12 0.071(8) 0.043(6) 0.056(8) 0.004(6) 0.000(7) 0.010(6)
C13 0.045(6) 0.048(6) 0.055(7) 0.003(5) 0.004(6) 0.010(5)
C14 0.055(7) 0.068(8) 0.050(7) 0.012(6) 0.017(6) -0.004(6)
C15 0.060(7) 0.045(6) 0.051(7) -0.001(6) -0.003(6) 0.005(5)
C16 0.053(7) 0.072(8) 0.053(7) -0.003(6) 0.010(6) 0.006(6)
C17 0.055(7) 0.065(7) 0.047(7) -0.015(6) 0.004(6) 0.003(6)
C18 0.080(8) 0.050(7) 0.070(9) -0.019(6) 0.036(7) -0.008(6)
C19 0.055(7) 0.043(6) 0.058(8) -0.002(6) 0.011(6) -0.003(5)
C20 0.046(6) 0.050(7) 0.060(8) 0.006(6) 0.003(6) 0.015(5)
C21 0.064(7) 0.044(7) 0.063(8) -0.001(6) -0.002(6) -0.005(6)
C22 0.048(6) 0.048(6) 0.052(7) 0.001(6) -0.001(5) -0.008(5)
C23 0.040(6) 0.053(7) 0.057(8) -0.002(6) 0.002(6) 0.002(5)
C24 0.062(8) 0.053(7) 0.052(8) 0.000(6) -0.001(6) 0.003(5)
C25 0.072(8) 0.071(8) 0.047(7) -0.006(6) 0.015(6) 0.009(7)
C26 0.053(7) 0.056(7) 0.069(9) -0.005(6) 0.010(6) -0.006(6)
C27 0.054(7) 0.046(6) 0.055(8) -0.009(6) -0.001(6) 0.000(5)
C28 0.098(10) 0.040(7) 0.072(9) -0.006(6) 0.016(7) 0.006(6)
C29 0.063(8) 0.063(8) 0.055(8) 0.005(6) 0.019(6) 0.014(6)
C30 0.085(9) 0.053(7) 0.065(9) -0.006(6) 0.011(7) 0.010(6)
C31 0.082(7) 0.053(6) 0.097(8) 0.010(6) 0.010(6) -0.005(6)
C32 0.075(7) 0.071(7) 0.097(8) 0.013(6) 0.002(6) -0.002(6)
C33 0.073(9) 0.094(11) 0.094(12) -0.003(10) 0.015(9) 0.004(7)
C34 0.050(7) 0.066(8) 0.108(11) 0.018(8) 0.003(7) 0.006(6)
C35 0.059(8) 0.066(8) 0.086(10) 0.007(7) 0.009(7) 0.008(6)
C36 0.072(8) 0.051(7) 0.059(9) -0.012(6) 0.006(7) -0.027(6)
C37 0.049(7) 0.062(8) 0.091(11) 0.000(7) 0.003(7) 0.018(6)
C38 0.070(9) 0.043(7) 0.099(11) 0.004(6) 0.004(8) 0.013(6)
C39 0.059(7) 0.054(7) 0.068(9) -0.004(6) 0.011(7) -0.003(6)
C40 0.045(6) 0.067(7) 0.042(7) 0.011(6) -0.008(6) -0.010(5)
C41 0.054(7) 0.039(6) 0.041(7) -0.011(5) 0.010(6) -0.001(5)
O4 0.111(7) 0.101(7) 0.079(6) 0.025(5) 0.019(5) -0.041(6)
O5 0.106(6) 0.077(6) 0.066(6) -0.014(5) 0.013(5) -0.049(5)
O6 0.109(7) 0.033(4) 0.106(7) 0.012(4) 0.027(5) 0.010(4)
O7 0.053(5) 0.077(6) 0.111(7) 0.027(5) 0.023(5) -0.012(4)
O8 0.100(7) 0.077(6) 0.056(5) 0.015(4) 0.028(5) -0.007(5)
O9 0.074(5) 0.040(4) 0.092(6) -0.017(4) 0.016(5) 0.000(4)
O10 0.084(6) 0.098(6) 0.097(7) 0.008(5) 0.036(5) 0.047(5)
O11 0.084(6) 0.075(6) 0.062(6) -0.019(5) -0.013(5) 0.017(5)
O12 0.080(6) 0.084(6) 0.061(6) -0.015(5) -0.019(5) 0.035(5)
O13 0.044(5) 0.111(7) 0.065(6) 0.024(5) 0.000(4) 0.023(4)
O14 0.068(5) 0.080(6) 0.069(6) -0.012(5) 0.027(5) -0.005(4)
O15 0.082(6) 0.062(5) 0.072(6) -0.018(5) -0.015(5) 0.001(4)
O16 0.081(6) 0.142(9) 0.107(8) 0.009(7) 0.052(6) 0.040(6)
O17 0.070(6) 0.093(6) 0.092(7) -0.022(5) 0.022(5) 0.027(5)
O18 0.128(8) 0.099(7) 0.066(6) -0.042(5) 0.054(6) -0.050(6)
O19 0.093(6) 0.085(6) 0.052(5) 0.024(5) 0.031(5) 0.009(5)
O20 0.054(5) 0.087(6) 0.068(5) 0.008(4) 0.019(4) -0.021(4)
O21 0.084(6) 0.053(5) 0.115(8) -0.014(5) 0.001(5) -0.012(5)
O22 0.098(6) 0.059(5) 0.067(6) 0.016(4) 0.023(5) -0.028(5)
O23 0.058(5) 0.073(5) 0.072(6) 0.001(4) -0.021(5) -0.008(4)
O24 0.074(6) 0.114(7) 0.063(6) 0.014(5) -0.022(5) -0.015(5)
O25 0.087(6) 0.055(5) 0.070(6) 0.006(4) 0.017(5) 0.018(4)
O26 0.058(5) 0.070(5) 0.079(6) -0.017(5) -0.004(5) -0.013(4)
O27 0.113(7) 0.086(6) 0.054(6) 0.029(5) 0.001(5) -0.011(5)
O28 0.149(9) 0.054(5) 0.124(8) -0.006(5) 0.020(7) 0.006(6)
O29 0.071(6) 0.074(6) 0.099(7) 0.011(5) 0.009(5) 0.032(5)
O30 0.147(8) 0.062(5) 0.087(7) -0.010(5) 0.034(6) 0.020(5)
O31 0.113(7) 0.068(6) 0.140(9) -0.026(6) -0.006(6) -0.022(5)
O32 0.151(9) 0.060(6) 0.126(8) 0.028(6) 0.013(7) 0.030(6)
O33 0.107(7) 0.113(7) 0.074(6) 0.001(6) 0.015(6) 0.019(6)
O34 0.065(5) 0.059(5) 0.119(8) 0.017(5) 0.023(5) -0.008(4)
O35 0.058(6) 0.110(7) 0.101(8) 0.014(6) 0.000(5) 0.015(5)
O36 0.089(6) 0.086(6) 0.081(7) 0.007(5) -0.025(5) -0.022(5)
O37 0.068(6) 0.110(7) 0.079(7) -0.002(6) -0.012(5) 0.032(5)
O38 0.058(5) 0.086(6) 0.181(10) 0.027(6) 0.042(6) -0.004(5)
O39 0.086(6) 0.095(7) 0.072(6) -0.027(5) 0.034(5) -0.018(5)
O40 0.076(6) 0.082(6) 0.053(5) 0.016(4) -0.013(5) -0.006(4)
O41 0.054(5) 0.065(5) 0.044(5) -0.012(4) -0.009(4) 0.003(4)
N1 0.073(6) 0.107(7) 0.064(6) 0.003(5) 0.014(5) 0.024(5)
C101 0.098(8) 0.111(8) 0.083(8) -0.010(7) 0.016(6) 0.022(7)
C102 0.160(13) 0.122(12) 0.144(13) 0.012(11) 0.035(11) 0.011(11)
C103 0.101(8) 0.138(9) 0.093(8) 0.012(7) 0.019(7) 0.012(7)
C104 0.123(12) 0.215(15) 0.128(12) 0.046(12) 0.047(10) 0.069(11)
C105 0.091(8) 0.127(8) 0.081(7) -0.011(7) 0.031(6) 0.011(7)
C106 0.090(9) 0.146(12) 0.094(10) -0.029(9) 0.022(8) 0.030(9)
C107 0.090(7) 0.104(8) 0.086(8) -0.012(7) 0.016(6) 0.024(7)
C108 0.088(8) 0.120(8) 0.113(8) 0.002(7) 0.021(7) 0.017(7)
C109 0.118(9) 0.138(9) 0.129(9) -0.020(8) 0.021(7) 0.017(8)
C110 0.146(10) 0.155(10) 0.156(10) -0.024(8) 0.038(8) 0.017(8)
C111 0.165(11) 0.167(10) 0.165(11) -0.026(8) 0.020(8) -0.005(9)
C112 0.137(10) 0.164(10) 0.173(10) 0.000(8) 0.023(8) -0.009(8)
C113 0.148(10) 0.175(10) 0.166(10) -0.006(8) 0.039(8) 0.007(8)
N2 0.066(5) 0.061(5) 0.055(5) 0.011(4) 0.000(4) -0.017(4)
C201 0.085(7) 0.092(7) 0.083(7) 0.005(6) -0.023(6) -0.005(6)
C202 0.078(9) 0.130(12) 0.170(14) -0.005(11) -0.006(10) 0.000(9)
C203 0.088(7) 0.078(7) 0.052(6) 0.002(5) 0.014(6) -0.028(6)
C204 0.124(11) 0.101(10) 0.084(9) -0.014(8) 0.050(8) -0.026(9)
C205 0.085(7) 0.082(7) 0.065(7) 0.008(6) 0.007(6) -0.033(6)
C206 0.138(12) 0.127(11) 0.109(11) -0.003(9) -0.023(9) -0.086(10)
C207 0.043(5) 0.053(5) 0.043(5) 0.013(5) -0.005(4) 0.002(4)
C208 0.047(5) 0.056(5) 0.045(5) 0.002(5) 0.005(5) 0.003(5)
C209 0.056(6) 0.066(6) 0.058(6) 0.009(5) 0.008(5) 0.003(5)
C210 0.066(6) 0.063(6) 0.072(7) -0.002(5) 0.007(6) 0.006(5)
C211 0.085(7) 0.075(7) 0.087(7) -0.008(6) 0.017(6) -0.007(6)
C212 0.059(6) 0.083(7) 0.090(7) -0.014(6) 0.022(6) -0.021(6)
C213 0.063(6) 0.063(6) 0.063(6) -0.004(5) 0.013(5) 0.000(5)

loop_
_atom_type_symbol
_atom_type_description
_atom_type_scat_dispersion_real
_atom_type_scat_dispersion_imag
_atom_type_scat_source
C C 0.0033 0.0016 'International Tables Vol C Tables 4.2.6.8 and 6.1.1.4'
H H 0.0000 0.0000 'International Tables Vol C Tables 4.2.6.8 and 6.1.1.4'
N N 0.0061 0.0033 'International Tables Vol C Tables 4.2.6.8 and 6.1.1.4'
O O 0.0106 0.0060 'International Tables Vol C Tables 4.2.6.8 and 6.1.1.4'
Co Co 0.3494 0.9721 'International Tables Vol C Tables 4.2.6.8 and 6.1.1.4'
Pd Pd -0.9988 1.0072 'International Tables Vol C Tables 4.2.6.8 and 6.1.1.4'
Cl Cl 0.1484 0.1585 'International Tables Vol C Tables 4.2.6.8 and 6.1.1.4'

loop_
_geom_angle_atom_site_label_1
_geom_angle_atom_site_label_2
_geom_angle_atom_site_label_3
_geom_angle
C40 Pd1 C13 110.3(4)
C40 Pd1 Co1 153.6(3)
C13 Pd1 Co1 43.5(3)
C40 Pd1 Pd2 53.3(3)
C13 Pd1 Pd2 115.3(2)
Co1 Pd1 Pd2 132.42(5)
C40 Pd1 Co4 122.9(3)
C13 Pd1 Co4 85.8(2)
Co1 Pd1 Co4 61.86(4)
Pd2 Pd1 Co4 158.83(5)
C40 Pd1 Pd3 49.9(3)
C13 Pd1 Pd3 159.4(3)
Co1 Pd1 Pd3 155.32(5)
Pd2 Pd1 Pd3 60.28(3)
Co4 Pd1 Pd3 100.60(4)
C40 Pd1 Pd7 132.0(3)
C13 Pd1 Pd7 116.2(3)
Co1 Pd1 Pd7 74.19(4)
Pd2 Pd1 Pd7 94.79(3)
Co4 Pd1 Pd7 72.96(4)
Pd3 Pd1 Pd7 84.34(3)
C40 Pd1 Pd4 129.5(3)
C13 Pd1 Pd4 73.9(3)
Co1 Pd1 Pd4 55.88(4)
Pd2 Pd1 Pd4 78.73(3)
Co4 Pd1 Pd4 107.42(4)
Pd3 Pd1 Pd4 121.55(4)
Pd7 Pd1 Pd4 58.01(3)
C37 Pd2 C40 97.0(4)
C37 Pd2 C33 88.2(5)
C40 Pd2 C33 115.7(5)
C37 Pd2 Co12 43.9(4)
C40 Pd2 Co12 127.8(3)
C33 Pd2 Co12 98.8(3)
C37 Pd2 Co13 80.9(3)
C40 Pd2 Co13 157.6(3)
C33 Pd2 Co13 42.2(4)
Co12 Pd2 Co13 64.73(5)
C37 Pd2 Pd1 99.0(3)
C40 Pd2 Pd1 48.9(3)
C33 Pd2 Pd1 163.5(4)
Co12 Pd2 Pd1 96.69(4)
Co13 Pd2 Pd1 153.47(5)
C37 Pd2 Pd3 146.3(3)
C40 Pd2 Pd3 49.3(3)
C33 Pd2 Pd3 106.1(3)
Co12 Pd2 Pd3 152.60(5)
Co13 Pd2 Pd3 129.92(5)
Pd1 Pd2 Pd3 60.32(3)
C37 Pd2 Pd5 116.9(4)
C40 Pd2 Pd5 126.6(3)
C33 Pd2 Pd5 105.9(4)
Co12 Pd2 Pd5 73.10(4)
Co13 Pd2 Pd5 72.58(4)
Pd1 Pd2 Pd5 84.23(3)
Pd3 Pd2 Pd5 88.85(3)
C37 Pd2 Pd6 138.3(3)
C40 Pd2 Pd6 119.2(3)
C33 Pd2 Pd6 58.9(3)
Co12 Pd2 Pd6 111.90(5)
Co13 Pd2 Pd6 57.66(4)
Pd1 Pd2 Pd6 119.89(4)
Pd3 Pd2 Pd6 72.90(3)
Pd5 Pd2 Pd6 58.09(3)
C40 Pd3 C26 109.2(4)
C40 Pd3 C24 95.6(4)
C26 Pd3 C24 86.5(4)
C40 Pd3 Co8 130.8(3)
C26 Pd3 Co8 92.3(3)
C24 Pd3 Co8 40.6(3)
C40 Pd3 Co7 152.5(3)
C26 Pd3 Co7 43.3(3)
C24 Pd3 Co7 82.8(2)
Co8 Pd3 Co7 61.78(4)
C40 Pd3 Pd2 52.7(3)
C26 Pd3 Pd2 161.9(3)
C24 Pd3 Pd2 95.8(2)
Co8 Pd3 Pd2 101.20(4)
Co7 Pd3 Pd2 154.72(5)
C40 Pd3 Pd1 49.0(3)
C26 Pd3 Pd1 109.4(3)
C24 Pd3 Pd1 143.9(3)
Co8 Pd3 Pd1 157.25(5)
Co7 Pd3 Pd1 131.09(4)
Pd2 Pd3 Pd1 59.40(3)
C40 Pd3 Pd8 136.0(3)
C26 Pd3 Pd8 105.7(3)
C24 Pd3 Pd8 112.5(3)
Co8 Pd3 Pd8 72.25(4)
Co7 Pd3 Pd8 67.67(4)
Pd2 Pd3 Pd8 89.99(3)
Pd1 Pd3 Pd8 94.55(3)
C40 Pd3 Pd9 117.3(3)
C26 Pd3 Pd9 60.3(3)
C24 Pd3 Pd9 138.7(2)
Co8 Pd3 Pd9 111.85(4)
Co7 Pd3 Pd9 56.33(3)
Pd2 Pd3 Pd9 123.52(4)
Pd1 Pd3 Pd9 75.05(3)
Pd8 Pd3 Pd9 60.67(3)
C14 Pd4 C39 94.1(4)
C14 Pd4 C38 85.0(4)
C39 Pd4 C38 79.7(4)
C14 Pd4 Co1 43.4(3)
C39 Pd4 Co1 136.1(3)
C38 Pd4 Co1 102.2(3)
C14 Pd4 Co11 134.8(3)
C39 Pd4 Co11 41.3(3)
C38 Pd4 Co11 80.4(3)
Co1 Pd4 Co11 176.19(6)
C14 Pd4 Co12 123.4(3)
C39 Pd4 Co12 84.3(3)
C38 Pd4 Co12 38.9(3)
Co1 Pd4 Co12 124.52(5)
Co11 Pd4 Co12 59.21(4)
C14 Pd4 Pd7 107.3(3)
C39 Pd4 Pd7 126.0(3)
C38 Pd4 Pd7 149.1(3)
Co1 Pd4 Pd7 72.21(3)
Co11 Pd4 Pd7 107.03(4)
Co12 Pd4 Pd7 118.98(4)
C14 Pd4 Pd5 163.6(3)
C39 Pd4 Pd5 95.6(3)
C38 Pd4 Pd5 109.8(3)
Co1 Pd4 Pd5 123.33(4)
Co11 Pd4 Pd5 57.66(3)
Co12 Pd4 Pd5 70.87(4)
Pd7 Pd4 Pd5 56.31(2)
C14 Pd4 Pd1 94.5(3)
C39 Pd4 Pd1 169.7(3)
C38 Pd4 Pd1 95.4(3)
Co1 Pd4 Pd1 53.64(3)
Co11 Pd4 Pd1 129.23(4)
Co12 Pd4 Pd1 86.14(4)
Pd7 Pd4 Pd1 56.28(2)
Pd5 Pd4 Pd1 77.40(3)
C3 Pd5 C41 158.1(4)
C3 Pd5 Co14 46.2(2)
C41 Pd5 Co14 118.5(3)
C3 Pd5 Pd7 140.4(2)
C41 Pd5 Pd7 50.0(3)
Co14 Pd5 Pd7 164.92(5)
C3 Pd5 Co11 45.0(3)
C41 Pd5 Co11 116.8(3)
Co14 Pd5 Co11 61.19(5)
Pd7 Pd5 Co11 112.69(4)
C3 Pd5 Pd8 148.5(3)
C41 Pd5 Pd8 48.8(3)
Co14 Pd5 Pd8 121.85(4)
Pd7 Pd5 Pd8 60.42(2)
Co11 Pd5 Pd8 165.60(5)
C3 Pd5 Pd6 87.0(3)
C41 Pd5 Pd6 103.7(3)
Co14 Pd5 Pd6 72.42(4)
Pd7 Pd5 Pd6 117.54(3)
Co11 Pd5 Pd6 128.54(4)
Pd8 Pd5 Pd6 62.18(3)
C3 Pd5 Pd2 69.0(3)
C41 Pd5 Pd2 132.8(3)
Co14 Pd5 Pd2 101.15(4)
Pd7 Pd5 Pd2 93.68(3)
Co11 Pd5 Pd2 103.90(4)
Pd8 Pd5 Pd2 89.54(3)
Pd6 Pd5 Pd2 63.29(3)
C3 Pd5 Pd4 80.1(2)
C41 Pd5 Pd4 100.8(3)
Co14 Pd5 Pd4 118.25(4)
Pd7 Pd5 Pd4 61.52(3)
Co11 Pd5 Pd4 58.95(3)
Pd8 Pd5 Pd4 119.90(3)
Pd6 Pd5 Pd4 143.13(4)
Pd2 Pd5 Pd4 79.84(3)
C22 Pd6 C34 105.6(4)
C22 Pd6 Co8 43.9(3)
C34 Pd6 Co8 149.5(3)
C22 Pd6 Co13 114.8(3)
C34 Pd6 Co13 44.2(3)
Co8 Pd6 Co13 136.46(6)
C22 Pd6 Pd5 165.6(3)
C34 Pd6 Pd5 88.0(3)
Co8 Pd6 Pd5 122.28(4)
Co13 Pd6 Pd5 71.77(4)
C22 Pd6 Pd8 112.2(3)
C34 Pd6 Pd8 137.0(3)
Co8 Pd6 Pd8 71.31(4)
Co13 Pd6 Pd8 126.82(4)
Pd5 Pd6 Pd8 57.10(2)
C22 Pd6 Co9 71.4(3)
C34 Pd6 Co9 120.0(3)
Co8 Pd6 Co9 59.23(4)
Co13 Pd6 Co9 163.25(6)
Pd5 Pd6 Co9 106.03(4)
Pd8 Pd6 Co9 58.06(3)
C22 Pd6 Pd2 113.4(3)
C34 Pd6 Pd2 99.0(3)
Co8 Pd6 Pd2 94.62(4)
Co13 Pd6 Pd2 55.28(4)
Pd5 Pd6 Pd2 58.62(3)
Pd8 Pd6 Pd2 84.27(3)
Co9 Pd6 Pd2 138.48(4)
C1 Pd7 C41 157.4(4)
C1 Pd7 Co2 46.3(2)
C41 Pd7 Co2 115.1(3)
C1 Pd7 Pd5 144.5(2)
C41 Pd7 Pd5 51.4(3)
Co2 Pd7 Pd5 122.25(4)
C1 Pd7 Co3 44.4(2)
C41 Pd7 Co3 118.3(3)
Co2 Pd7 Co3 57.70(4)
Pd5 Pd7 Co3 169.52(4)
C1 Pd7 Pd8 144.6(2)
C41 Pd7 Pd8 48.9(3)
Co2 Pd7 Pd8 160.25(5)
Pd5 Pd7 Pd8 60.14(2)
Co3 Pd7 Pd8 115.94(4)
C1 Pd7 Pd9 81.2(2)
C41 Pd7 Pd9 104.6(2)
Co2 Pd7 Pd9 119.19(4)
Pd5 Pd7 Pd9 118.44(3)
Co3 Pd7 Pd9 63.46(4)
Pd8 Pd7 Pd9 63.75(3)
C1 Pd7 Pd1 70.7(2)
C41 Pd7 Pd1 131.8(3)
Co2 Pd7 Pd1 104.78(4)
Pd5 Pd7 Pd1 84.98(3)
Co3 Pd7 Pd1 105.31(4)
Pd8 Pd7 Pd1 94.92(3)
Pd9 Pd7 Pd1 76.40(3)
C1 Pd7 Pd4 84.0(2)
C41 Pd7 Pd4 102.4(2)
Co2 Pd7 Pd4 70.70(4)
Pd5 Pd7 Pd4 62.17(3)
Co3 Pd7 Pd4 123.55(4)
Pd8 Pd7 Pd4 120.25(3)
Pd9 Pd7 Pd4 142.03(4)
Pd1 Pd7 Pd4 65.71(3)
C2 Pd8 C41 157.2(4)
C2 Pd8 Co6 46.0(2)
C41 Pd8 Co6 115.7(3)
C2 Pd8 Pd5 139.5(2)
C41 Pd8 Pd5 51.2(3)
Co6 Pd8 Pd5 158.54(5)
C2 Pd8 Pd7 149.1(2)
C41 Pd8 Pd7 49.9(3)
Co6 Pd8 Pd7 128.88(4)
Pd5 Pd8 Pd7 59.44(2)
C2 Pd8 Co9 43.2(2)
C41 Pd8 Co9 118.3(3)
Co6 Pd8 Co9 56.10(4)
Pd5 Pd8 Co9 111.72(4)
Pd7 Pd8 Co9 167.72(4)
C2 Pd8 Pd3 74.2(2)
C41 Pd8 Pd3 128.6(3)
Co6 Pd8 Pd3 110.46(4)
Pd5 Pd8 Pd3 89.29(3)
Pd7 Pd8 Pd3 83.79(3)
Co9 Pd8 Pd3 105.40(4)
C2 Pd8 Pd6 79.1(2)
C41 Pd8 Pd6 104.5(3)
Co6 Pd8 Pd6 115.80(4)
Pd5 Pd8 Pd6 60.71(3)
Pd7 Pd8 Pd6 115.32(3)
Co9 Pd8 Pd6 61.29(3)
Pd3 Pd8 Pd6 73.16(3)
C2 Pd8 Pd9 90.9(2)
C41 Pd8 Pd9 101.4(3)
Co6 Pd8 Pd9 84.15(4)
Pd5 Pd8 Pd9 113.65(3)
Pd7 Pd8 Pd9 59.15(3)
Co9 Pd8 Pd9 132.30(4)
Pd3 Pd8 Pd9 61.76(3)
Pd6 Pd8 Pd9 134.83(4)
C2 Pd8 Co7 38.4(2)
C41 Pd8 Co7 151.7(3)
Co6 Pd8 Co7 56.42(4)
Pd5 Pd8 Co7 143.87(4)
Pd7 Pd8 Co7 110.78(4)
Co9 Pd8 Co7 81.41(4)
Pd3 Pd8 Co7 54.58(3)
Pd6 Pd8 Co7 102.93(4)
Pd9 Pd8 Co7 52.98(3)
C9 Pd9 C25 101.6(4)
C9 Pd9 C26 88.1(4)
C25 Pd9 C26 69.1(4)
C9 Pd9 Co7 119.9(3)
C25 Pd9 Co7 42.0(3)
C26 Pd9 Co7 41.2(2)
C9 Pd9 Co4 42.9(3)
C25 Pd9 Co4 144.1(3)
C26 Pd9 Co4 99.6(2)
Co7 Pd9 Co4 140.59(6)
C9 Pd9 Pd7 112.9(3)
C25 Pd9 Pd7 142.1(3)
C26 Pd9 Pd7 125.5(2)
Co7 Pd9 Pd7 122.21(4)
Co4 Pd9 Pd7 72.70(4)
C9 Pd9 Co3 71.7(3)
C25 Pd9 Co3 125.1(3)
C26 Pd9 Co3 156.7(2)
Co7 Pd9 Co3 161.59(6)
Co4 Pd9 Co3 57.79(4)
Pd7 Pd9 Co3 56.98(3)
C9 Pd9 Pd8 167.0(3)
C25 Pd9 Pd8 90.6(3)
C26 Pd9 Pd8 92.0(2)
Co7 Pd9 Pd8 66.80(3)
Co4 Pd9 Pd8 124.53(4)
Pd7 Pd9 Pd8 57.10(2)
Co3 Pd9 Pd8 105.14(4)
C9 Pd9 Pd3 115.0(3)
C25 Pd9 Pd3 99.5(3)
C26 Pd9 Pd3 45.7(2)
Co7 Pd9 Pd3 57.57(4)
Co4 Pd9 Pd3 94.63(4)
Pd7 Pd9 Pd3 80.49(3)
Co3 Pd9 Pd3 133.52(4)
Pd8 Pd9 Pd3 57.57(3)
C13 Co1 C7 97.5(5)
C13 Co1 C14 98.1(5)
C7 Co1 C14 91.0(5)
C13 Co1 C1 132.3(4)
C7 Co1 C1 109.9(4)
C14 Co1 C1 119.1(4)
C13 Co1 Co5 136.6(3)
C7 Co1 Co5 60.6(4)
C14 Co1 Co5 117.8(3)
C1 Co1 Co5 49.2(2)
C13 Co1 Pd1 59.4(3)
C7 Co1 Pd1 144.0(3)
C14 Co1 Pd1 117.6(3)
C1 Co1 Pd1 76.4(2)
Co5 Co1 Pd1 115.60(6)
C13 Co1 Pd4 90.8(3)
C7 Co1 Pd4 142.0(3)
C14 Co1 Pd4 51.1(3)
C1 Co1 Pd4 90.6(3)
Co5 Co1 Pd4 130.26(6)
Pd1 Co1 Pd4 70.48(4)
C13 Co1 Co4 94.8(3)
C7 Co1 Co4 98.1(3)
C14 Co1 Co4 163.1(3)
C1 Co1 Co4 44.4(3)
Co5 Co1 Co4 56.59(5)
Pd1 Co1 Co4 60.72(4)
Pd4 Co1 Co4 118.14(5)
C13 Co1 Co2 161.0(3)
C7 Co1 Co2 100.7(4)
C14 Co1 Co2 76.4(3)
C1 Co1 Co2 44.3(3)
Co5 Co1 Co2 59.28(5)
Pd1 Co1 Co2 106.63(5)
Pd4 Co1 Co2 71.52(5)
Co4 Co1 Co2 87.87(5)
C15 Co2 C8 97.7(5)
C15 Co2 C1 138.8(4)
C8 Co2 C1 122.4(4)
C15 Co2 C12 88.6(5)
C8 Co2 C12 100.5(4)
C1 Co2 C12 92.7(4)
C15 Co2 Co3 127.8(4)
C8 Co2 Co3 113.5(3)
C1 Co2 Co3 47.1(3)
C12 Co2 Co3 46.8(3)
C15 Co2 Pd7 88.8(4)
C8 Co2 Pd7 173.4(4)
C1 Co2 Pd7 51.0(2)
C12 Co2 Pd7 80.3(3)
Co3 Co2 Pd7 62.38(4)
C15 Co2 Co5 172.2(4)
C8 Co2 Co5 74.9(4)
C1 Co2 Co5 48.1(2)
C12 Co2 Co5 95.1(3)
Co3 Co2 Co5 58.70(5)
Pd7 Co2 Co5 98.56(5)
C15 Co2 Co1 123.4(3)
C8 Co2 Co1 101.2(4)
C1 Co2 Co1 45.2(3)
C12 Co2 Co1 137.9(3)
Co3 Co2 Co1 91.35(6)
Pd7 Co2 Co1 74.38(4)
Co5 Co2 Co1 57.09(5)
C10 Co3 C6 92.1(5)
C10 Co3 C1 151.6(4)
C6 Co3 C1 105.8(4)
C10 Co3 C12 98.1(5)
C6 Co3 C12 98.5(5)
C1 Co3 C12 100.7(4)
C10 Co3 Co5 143.5(4)
C6 Co3 Co5 56.0(4)
C1 Co3 Co5 49.8(3)
C12 Co3 Co5 103.5(4)
C10 Co3 Co2 150.8(4)
C6 Co3 Co2 100.1(3)
C1 Co3 Co2 48.0(3)
C12 Co3 Co2 54.1(3)
Co5 Co3 Co2 61.85(5)
C10 Co3 Pd7 112.9(4)
C6 Co3 Pd7 154.7(4)
C1 Co3 Pd7 49.8(3)
C12 Co3 Pd7 82.4(3)
Co5 Co3 Pd7 98.99(5)
Co2 Co3 Pd7 59.92(4)
C10 Co3 Co4 114.2(4)
C6 Co3 Co4 92.5(4)
C1 Co3 Co4 44.7(3)
C12 Co3 Co4 145.4(3)
Co5 Co3 Co4 57.01(5)
Co2 Co3 Co4 91.85(6)
Pd7 Co3 Co4 74.12(4)
C10 Co3 Pd9 70.4(3)
C6 Co3 Pd9 131.0(3)
C1 Co3 Pd9 81.3(3)
C12 Co3 Pd9 128.3(3)
Co5 Co3 Pd9 115.14(6)
Co2 Co3 Pd9 117.57(5)
Pd7 Co3 Pd9 59.56(3)
Co4 Co3 Pd9 58.25(4)
C11 Co4 C9 96.4(4)
C11 Co4 C1 137.4(4)
C9 Co4 C1 122.9(4)
C11 Co4 C5 92.3(5)
C9 Co4 C5 93.9(4)
C1 Co4 C5 100.0(4)
C11 Co4 Co5 127.6(3)
C9 Co4 Co5 117.3(3)
C1 Co4 Co5 50.6(2)
C5 Co4 Co5 49.4(3)
C11 Co4 Pd1 70.2(3)
C9 Co4 Pd1 122.2(3)
C1 Co4 Pd1 74.7(3)
C5 Co4 Pd1 140.6(3)
Co5 Co4 Pd1 114.37(6)
C11 Co4 Co3 174.0(3)
C9 Co4 Co3 80.2(3)
C1 Co4 Co3 44.3(3)
C5 Co4 Co3 92.8(3)
Co5 Co4 Co3 58.35(5)
Pd1 Co4 Co3 107.38(5)
C11 Co4 Pd9 110.0(3)
C9 Co4 Pd9 52.8(3)
C1 Co4 Pd9 85.3(3)
C5 Co4 Pd9 140.6(3)
Co5 Co4 Pd9 122.18(6)
Pd1 Co4 Pd9 78.68(4)
Co3 Co4 Pd9 63.96(4)
C11 Co4 Co1 94.1(3)
C9 Co4 Co1 168.4(3)
C1 Co4 Co1 45.6(3)
C5 Co4 Co1 90.5(3)
Co5 Co4 Co1 58.62(5)
Pd1 Co4 Co1 57.42(4)
Co3 Co4 Co1 88.90(5)
Pd9 Co4 Co1 118.55(5)
C4 Co5 C5 97.1(5)
C4 Co5 C1 164.4(4)
C5 Co5 C1 98.5(4)
C4 Co5 C6 86.8(5)
C5 Co5 C6 90.0(4)
C1 Co5 C6 93.3(4)
C4 Co5 C7 87.4(5)
C5 Co5 C7 89.8(4)
C1 Co5 C7 92.5(4)
C6 Co5 C7 174.1(4)
C4 Co5 Co4 147.1(3)
C5 Co5 Co4 50.1(3)
C1 Co5 Co4 48.5(3)
C6 Co5 Co4 91.7(3)
C7 Co5 Co4 92.7(3)
C4 Co5 Co3 130.0(4)
C5 Co5 Co3 98.3(3)
C1 Co5 Co3 47.3(3)
C6 Co5 Co3 46.1(3)
C7 Co5 Co3 139.7(3)
Co4 Co5 Co3 64.64(5)
C4 Co5 Co1 129.4(4)
C5 Co5 Co1 95.6(3)
C1 Co5 Co1 48.6(3)
C6 Co5 Co1 142.0(3)
C7 Co5 Co1 43.8(3)
Co4 Co5 Co1 64.79(5)
Co3 Co5 Co1 95.93(6)
C4 Co5 Co2 117.9(3)
C5 Co5 Co2 145.0(3)
C1 Co5 Co2 46.5(3)
C6 Co5 Co2 91.1(3)
C7 Co5 Co2 92.4(3)
Co4 Co5 Co2 94.98(6)
Co3 Co5 Co2 59.45(5)
Co1 Co5 Co2 63.64(5)
C17 Co6 C27 100.8(5)
C17 Co6 C2 126.1(4)
C27 Co6 C2 131.0(4)
C17 Co6 C23 101.6(4)
C27 Co6 C23 88.8(4)
C2 Co6 C23 94.2(4)
C17 Co6 Co9 117.9(4)
C27 Co6 Co9 124.5(3)
C2 Co6 Co9 47.6(2)
C23 Co6 Co9 47.6(3)
C17 Co6 Co10 79.2(4)
C27 Co6 Co10 175.7(3)
C2 Co6 Co10 47.9(3)
C23 Co6 Co10 95.4(3)
Co9 Co6 Co10 58.55(5)
C17 Co6 Pd8 172.9(3)
C27 Co6 Pd8 82.5(3)
C2 Co6 Pd8 49.4(3)
C23 Co6 Pd8 84.8(3)
Co9 Co6 Pd8 64.12(4)
Co10 Co6 Pd8 97.08(5)
C17 Co6 Co7 103.6(3)
C27 Co6 Co7 116.7(3)
C2 Co6 Co7 45.3(3)
C23 Co6 Co7 139.4(3)
Co9 Co6 Co7 92.24(6)
Co10 Co6 Co7 59.38(5)
Pd8 Co6 Co7 69.28(4)
C18 Co7 C25 97.1(5)
C18 Co7 C26 95.2(5)
C25 Co7 C26 101.3(5)
C18 Co7 C2 111.3(4)
C25 Co7 C2 114.9(5)
C26 Co7 C2 130.7(4)
C18 Co7 Co10 64.8(4)
C25 Co7 Co10 112.6(4)
C26 Co7 Co10 142.0(4)
C2 Co7 Co10 47.3(3)
C18 Co7 Pd9 147.3(3)
C25 Co7 Pd9 60.6(3)
C26 Co7 Pd9 68.9(4)
C2 Co7 Pd9 100.2(3)
Co10 Co7 Pd9 143.42(6)
C18 Co7 Pd3 127.7(4)
C25 Co7 Pd3 126.5(4)
C26 Co7 Pd3 53.3(3)
C2 Co7 Pd3 77.9(3)
Co10 Co7 Pd3 112.33(5)
Pd9 Co7 Pd3 66.10(4)
C18 Co7 Co6 108.8(4)
C25 Co7 Co6 71.2(4)
C26 Co7 Co6 155.3(4)
C2 Co7 Co6 44.8(3)
Co10 Co7 Co6 58.25(5)
Pd9 Co7 Co6 87.42(5)
Pd3 Co7 Co6 111.49(5)
C18 Co7 Co8 92.2(3)
C25 Co7 Co8 158.9(4)
C26 Co7 Co8 96.7(3)
C2 Co7 Co8 44.0(3)
Co10 Co7 Co8 55.01(4)
Pd9 Co7 Co8 117.24(5)
Pd3 Co7 Co8 58.12(4)
Co6 Co7 Co8 87.88(5)
C18 Co7 Pd8 151.8(3)
C25 Co7 Pd8 97.4(3)
C26 Co7 Pd8 105.4(3)
C2 Co7 Pd8 40.5(2)
Co10 Co7 Pd8 87.32(5)
Pd9 Co7 Pd8 60.22(3)
Pd3 Co7 Pd8 57.75(3)
Co6 Co7 Pd8 54.30(4)
Co8 Co7 Pd8 66.91(4)
C24 Co8 C22 95.9(5)
C24 Co8 C2 139.7(4)
C22 Co8 C2 121.0(4)
C24 Co8 C19 92.4(5)
C22 Co8 C19 92.9(4)
C2 Co8 C19 100.6(4)
C24 Co8 Co10 131.1(3)
C22 Co8 Co10 113.5(3)
C2 Co8 Co10 50.6(3)
C19 Co8 Co10 50.2(3)
C24 Co8 Pd3 66.3(4)
C22 Co8 Pd3 121.4(3)
C2 Co8 Pd3 79.9(2)
C19 Co8 Pd3 140.1(3)
Co10 Co8 Pd3 119.78(6)
C24 Co8 Pd6 107.1(3)
C22 Co8 Pd6 52.7(3)
C2 Co8 Pd6 86.1(3)
C19 Co8 Pd6 141.1(3)
Co10 Co8 Pd6 121.74(6)
Pd3 Co8 Pd6 78.75(4)
C24 Co8 Co9 171.2(3)
C22 Co8 Co9 78.2(3)
C2 Co8 Co9 43.9(3)
C19 Co8 Co9 94.5(3)
Co10 Co8 Co9 57.69(5)
Pd3 Co8 Co9 110.92(5)
Pd6 Co8 Co9 64.07(4)
C24 Co8 Co7 97.1(3)
C22 Co8 Co7 165.9(3)
C2 Co8 Co7 45.0(3)
C19 Co8 Co7 91.9(3)
Co10 Co8 Co7 60.61(5)
Pd3 Co8 Co7 60.10(4)
Pd6 Co8 Co7 117.68(6)
Co9 Co8 Co7 88.15(5)
C21 Co9 C2 156.6(4)
C21 Co9 C20 93.4(5)
C2 Co9 C20 101.5(4)
C21 Co9 C23 95.6(5)
C2 Co9 C23 99.3(4)
C20 Co9 C23 100.7(4)
C21 Co9 Co10 143.4(4)
C2 Co9 Co10 49.8(3)
C20 Co9 Co10 51.9(3)
C23 Co9 Co10 101.7(3)
C21 Co9 Co6 146.9(4)
C2 Co9 Co6 48.4(3)
C20 Co9 Co6 98.6(3)
C23 Co9 Co6 52.0(3)
Co10 Co9 Co6 61.99(5)
C21 Co9 Co8 119.6(4)
C2 Co9 Co8 44.1(3)
C20 Co9 Co8 87.8(3)
C23 Co9 Co8 143.4(3)
Co10 Co9 Co8 56.34(5)
Co6 Co9 Co8 91.68(6)
C21 Co9 Pd8 117.4(4)
C2 Co9 Pd8 47.1(3)
C20 Co9 Pd8 148.3(3)
C23 Co9 Pd8 84.2(3)
Co10 Co9 Pd8 96.45(5)
Co6 Co9 Pd8 59.78(4)
Co8 Co9 Pd8 71.40(4)
C21 Co9 Pd6 76.0(4)
C2 Co9 Pd6 80.6(3)
C20 Co9 Pd6 126.6(3)
C23 Co9 Pd6 132.0(3)
Co10 Co9 Pd6 113.01(6)
Co6 Co9 Pd6 118.75(5)
Co8 Co9 Pd6 56.70(4)
Pd8 Co9 Pd6 60.65(3)
C16 Co10 C19 97.1(5)
C16 Co10 C2 161.9(4)
C19 Co10 C2 99.0(4)
C16 Co10 C20 92.0(5)
C19 Co10 C20 91.0(4)
C2 Co10 C20 95.7(4)
C16 Co10 Co8 147.1(4)
C19 Co10 Co8 50.2(3)
C2 Co10 Co8 49.0(3)
C20 Co10 Co8 92.4(3)
C16 Co10 C18 87.1(4)
C19 Co10 C18 81.4(4)
C2 Co10 C18 87.4(4)
C20 Co10 C18 172.2(4)
Co8 Co10 C18 84.2(3)
C16 Co10 Co9 135.6(4)
C19 Co10 Co9 101.3(3)
C2 Co10 Co9 47.9(2)
C20 Co10 Co9 48.0(3)
Co8 Co10 Co9 65.97(5)
C18 Co10 Co9 135.3(3)
C16 Co10 Co6 116.3(4)
C19 Co10 Co6 146.0(3)
C2 Co10 Co6 47.0(3)
C20 Co10 Co6 93.7(3)
Co8 Co10 Co6 95.92(6)
C18 Co10 Co6 93.7(3)
Co9 Co10 Co6 59.46(5)
C16 Co10 Co7 123.8(4)
C19 Co10 Co7 94.8(3)
C2 Co10 Co7 46.8(2)
C20 Co10 Co7 142.5(3)
Co8 Co10 Co7 64.38(5)
C18 Co10 Co7 41.0(3)
Co9 Co10 Co7 94.67(5)
Co6 Co10 Co7 62.37(5)
C36 Co11 C39 94.2(5)
C36 Co11 C30 100.4(5)
C39 Co11 C30 92.0(5)
C36 Co11 C3 120.5(5)
C39 Co11 C3 139.1(5)
C30 Co11 C3 101.3(5)
C36 Co11 Co15 123.4(3)
C39 Co11 Co15 128.7(4)
C30 Co11 Co15 51.4(4)
C3 Co11 Co15 49.9(3)
C36 Co11 Pd5 89.8(4)
C39 Co11 Pd5 116.5(4)
C30 Co11 Pd5 149.0(4)
C3 Co11 Pd5 49.4(3)
Co15 Co11 Pd5 98.69(6)
C36 Co11 Co12 163.2(4)
C39 Co11 Co12 96.8(4)
C30 Co11 Co12 91.9(4)
C3 Co11 Co12 44.9(3)
Co15 Co11 Co12 57.05(5)
Pd5 Co11 Co12 73.98(5)
C36 Co11 Co14 78.5(4)
C39 Co11 Co14 171.0(4)
C30 Co11 Co14 94.5(4)
C3 Co11 Co14 45.1(3)
Co15 Co11 Co14 60.24(5)
Pd5 Co11 Co14 58.73(4)
Co12 Co11 Co14 89.22(6)
C36 Co11 Pd4 115.8(3)
C39 Co11 Pd4 58.2(4)
C30 Co11 Pd4 133.2(4)
C3 Co11 Pd4 85.7(3)
Co15 Co11 Pd4 117.92(7)
Pd5 Co11 Pd4 63.39(4)
Co12 Co11 Pd4 60.87(4)
Co14 Co11 Pd4 120.16(6)
C38 Co12 C37 93.4(6)
C38 Co12 C3 142.9(5)
C37 Co12 C3 121.3(5)
C38 Co12 C29 88.9(5)
C37 Co12 C29 95.6(5)
C3 Co12 C29 99.3(4)
C38 Co12 Co15 122.0(4)
C37 Co12 Co15 124.2(4)
C3 Co12 Co15 50.4(3)
C29 Co12 Co15 49.5(4)
C38 Co12 Pd2 123.4(4)
C37 Co12 Pd2 54.5(3)
C3 Co12 Pd2 75.2(3)
C29 Co12 Pd2 133.7(3)
Co15 Co12 Pd2 114.51(6)
C38 Co12 Co11 98.6(4)
C37 Co12 Co11 163.2(3)
C3 Co12 Co11 44.8(3)
C29 Co12 Co11 96.3(4)
Co15 Co12 Co11 57.85(5)
Pd2 Co12 Co11 108.75(6)
C38 Co12 Pd4 67.3(3)
C37 Co12 Pd4 115.2(4)
C3 Co12 Pd4 84.8(3)
C29 Co12 Pd4 141.1(3)
Co15 Co12 Pd4 117.77(7)
Pd2 Co12 Pd4 84.95(4)
Co11 Co12 Pd4 59.93(4)
C38 Co12 Co13 172.7(4)
C37 Co12 Co13 81.6(4)
C3 Co12 Co13 43.7(3)
C29 Co12 Co13 86.3(3)
Co15 Co12 Co13 57.95(5)
Pd2 Co12 Co13 57.68(4)
Co11 Co12 Co13 87.42(6)
Pd4 Co12 Co13 119.69(5)
C32 Co13 C33 92.9(6)
C32 Co13 C3 120.5(5)
C33 Co13 C3 137.5(5)
C32 Co13 C34 94.8(5)
C33 Co13 C34 105.1(6)
C3 Co13 C34 98.0(5)
C32 Co13 Co14 111.9(4)
C33 Co13 Co14 144.4(4)
C3 Co13 Co14 48.6(3)
C34 Co13 Co14 49.9(4)
C32 Co13 Co15 72.3(5)
C33 Co13 Co15 153.6(4)
C3 Co13 Co15 48.5(3)
C34 Co13 Co15 98.0(4)
Co14 Co13 Co15 61.78(6)
C32 Co13 Pd2 133.7(4)
C33 Co13 Pd2 63.0(5)
C3 Co13 Pd2 74.6(3)
C34 Co13 Pd2 128.3(4)
Co14 Co13 Pd2 109.46(6)
Co15 Co13 Pd2 111.53(6)
C32 Co13 Pd6 143.6(4)
C33 Co13 Pd6 69.4(4)
C3 Co13 Pd6 91.8(3)
C34 Co13 Pd6 62.0(4)
Co14 Co13 Pd6 75.70(5)
Co15 Co13 Pd6 134.58(7)
Pd2 Co13 Pd6 67.07(4)
C32 Co13 Co12 101.9(4)
C33 Co13 Co12 109.7(4)
C3 Co13 Co12 42.6(3)
C34 Co13 Co12 140.3(4)
Co14 Co13 Co12 90.45(6)
Co15 Co13 Co12 54.99(5)
Pd2 Co13 Co12 57.59(4)
Pd6 Co13 Co12 113.77(5)
C31 Co14 C35 99.1(6)
C31 Co14 C3 121.3(5)
C35 Co14 C3 132.8(5)
C31 Co14 C34 95.7(6)
C35 Co14 C34 100.9(5)
C3 Co14 C34 98.5(5)
C31 Co14 Co13 113.2(4)
C35 Co14 Co13 136.5(4)
C3 Co14 Co13 49.4(3)
C34 Co14 Co13 49.5(4)
C31 Co14 Co15 74.4(4)
C35 Co14 Co15 162.2(4)
C3 Co14 Co15 47.6(3)
C34 Co14 Co15 96.3(3)
Co13 Co14 Co15 59.97(6)
C31 Co14 Pd5 158.8(4)
C35 Co14 Pd5 83.4(4)
C3 Co14 Pd5 50.1(3)
C34 Co14 Pd5 104.5(4)
Co13 Co14 Pd5 76.78(5)
Co15 Co14 Pd5 96.90(6)
C31 Co14 Co11 99.8(4)
C35 Co14 Co11 110.1(4)
C3 Co14 Co11 44.5(3)
C34 Co14 Co11 142.4(4)
Co13 Co14 Co11 92.88(6)
Co15 Co14 Co11 56.26(5)
Pd5 Co14 Co11 60.08(4)
C28 Co15 C29 93.9(5)
C28 Co15 C3 164.6(5)
C29 Co15 C3 97.8(4)
C28 Co15 C30 92.3(5)
C29 Co15 C30 99.2(5)
C3 Co15 C30 95.7(4)
C28 Co15 Co12 143.3(4)
C29 Co15 Co12 49.4(3)
C3 Co15 Co12 48.9(3)
C30 Co15 Co12 95.4(3)
C28 Co15 Co11 138.1(4)
C29 Co15 Co11 102.3(3)
C3 Co15 Co11 48.3(3)
C30 Co15 Co11 47.4(3)
Co12 Co15 Co11 65.10(5)
C28 Co15 Co13 121.3(4)
C29 Co15 Co13 92.8(3)
C3 Co15 Co13 48.3(3)
C30 Co15 Co13 143.5(3)
Co12 Co15 Co13 67.06(6)
Co11 Co15 Co13 96.44(6)
C28 Co15 Co14 119.6(4)
C29 Co15 Co14 143.3(3)
C3 Co15 Co14 46.8(3)
C30 Co15 Co14 94.2(4)
Co12 Co15 Co14 95.61(6)
Co11 Co15 Co14 63.50(5)
Co13 Co15 Co14 58.25(6)
Co3 C1 Co4 91.0(4)
Co3 C1 Co2 84.9(4)
Co4 C1 Co2 166.2(5)
Co3 C1 Co1 164.6(5)
Co4 C1 Co1 90.0(4)
Co2 C1 Co1 90.4(4)
Co3 C1 Co5 82.8(3)
Co4 C1 Co5 81.0(3)
Co2 C1 Co5 85.4(3)
Co1 C1 Co5 82.1(3)
Co3 C1 Pd7 85.8(3)
Co4 C1 Pd7 110.2(4)
Co2 C1 Pd7 82.7(3)
Co1 C1 Pd7 108.2(4)
Co5 C1 Pd7 164.2(5)
Co9 C2 Co8 92.0(4)
Co9 C2 Co6 84.0(4)
Co8 C2 Co6 165.4(5)
Co9 C2 Co7 167.1(5)
Co8 C2 Co7 91.1(4)
Co6 C2 Co7 90.0(3)
Co9 C2 Co10 82.2(3)
Co8 C2 Co10 80.5(3)
Co6 C2 Co10 85.1(3)
Co7 C2 Co10 85.9(3)
Co9 C2 Pd8 89.7(4)
Co8 C2 Pd8 109.4(4)
Co6 C2 Pd8 84.6(3)
Co7 C2 Pd8 101.1(4)
Co10 C2 Pd8 167.5(5)
Co11 C3 Co12 90.3(4)
Co11 C3 Co14 90.4(4)
Co12 C3 Co14 166.1(5)
Co11 C3 Co13 163.6(5)
Co12 C3 Co13 93.6(4)
Co14 C3 Co13 82.1(3)
Co11 C3 Co15 81.8(4)
Co12 C3 Co15 80.8(3)
Co14 C3 Co15 85.6(3)
Co13 C3 Co15 83.2(3)
Co11 C3 Pd5 85.7(4)
Co12 C3 Pd5 110.2(4)
Co14 C3 Pd5 83.7(3)
Co13 C3 Pd5 107.7(4)
Co15 C3 Pd5 163.4(6)
O4 C4 Co5 177.7(11)
O5 C5 Co5 140.4(9)
O5 C5 Co4 139.1(9)
Co5 C5 Co4 80.5(4)
O6 C6 Co3 149.3(11)
O6 C6 Co5 132.7(10)
Co3 C6 Co5 77.9(4)
O7 C7 Co1 156.4(10)
O7 C7 Co5 128.0(9)
Co1 C7 Co5 75.5(4)
O8 C8 Co2 172.6(11)
O9 C9 Co4 156.6(9)
O9 C9 Pd9 118.8(8)
Co4 C9 Pd9 84.3(4)
O10 C10 Co3 172.6(11)
O11 C11 Co4 173.8(10)
O12 C12 Co3 146.8(9)
O12 C12 Co2 133.9(9)
Co3 C12 Co2 79.2(5)
O13 C13 Co1 162.5(9)
O13 C13 Pd1 120.4(8)
Co1 C13 Pd1 77.1(4)
O14 C14 Co1 148.6(9)
O14 C14 Pd4 125.1(9)
Co1 C14 Pd4 85.5(4)
O15 C15 Co2 171.4(10)
O16 C16 Co10 179.0(12)
O17 C17 Co6 172.7(10)
O18 C18 Co7 164.5(10)
O18 C18 Co10 121.2(8)
Co7 C18 Co10 74.2(4)
O19 C19 Co10 140.2(9)
O19 C19 Co8 140.1(9)
Co10 C19 Co8 79.6(4)
O20 C20 Co9 144.0(9)
O20 C20 Co10 135.8(9)
Co9 C20 Co10 80.2(4)
O21 C21 Co9 174.3(11)
O22 C22 Co8 152.1(9)
O22 C22 Pd6 124.4(8)
Co8 C22 Pd6 83.4(4)
O23 C23 Co9 144.0(9)
O23 C23 Co6 135.6(8)
Co9 C23 Co6 80.4(4)
O24 C24 Co8 169.5(10)
O24 C24 Pd3 117.3(9)
Co8 C24 Pd3 73.0(4)
O25 C25 Co7 160.4(10)
O25 C25 Pd9 117.6(9)
Co7 C25 Pd9 77.3(4)
O26 C26 Co7 155.0(10)
O26 C26 Pd3 121.1(8)
Co7 C26 Pd3 83.4(4)
O26 C26 Pd9 119.1(8)
Co7 C26 Pd9 69.9(4)
Pd3 C26 Pd9 73.9(3)
O27 C27 Co6 173.9(10)
O28 C28 Co15 174.2(12)
O29 C29 Co12 138.2(10)
O29 C29 Co15 140.7(10)
Co12 C29 Co15 81.0(4)
O30 C30 Co11 142.2(10)
O30 C30 Co15 136.5(10)
Co11 C30 Co15 81.2(5)
O31 C31 Co14 170.8(12)
O32 C32 Co13 170.9(14)
O33 C33 Co13 164.7(14)
O33 C33 Pd2 116.8(12)
Co13 C33 Pd2 74.8(5)
O34 C34 Co13 138.5(10)
O34 C34 Co14 137.9(11)
Co13 C34 Co14 80.6(5)
O34 C34 Pd6 111.1(9)
Co13 C34 Pd6 73.8(4)
Co14 C34 Pd6 91.8(5)
O35 C35 Co14 174.8(13)
O36 C36 Co11 175.3(11)
O37 C37 Co12 155.4(10)
O37 C37 Pd2 122.9(10)
Co12 C37 Pd2 81.6(5)
O38 C38 Co12 169.1(11)
O38 C38 Pd4 117.1(9)
Co12 C38 Pd4 73.8(4)
O39 C39 Co11 158.6(11)
O39 C39 Pd4 120.8(9)
Co11 C39 Pd4 80.5(4)
O40 C40 Pd1 132.3(8)
O40 C40 Pd3 134.1(9)
Pd1 C40 Pd3 81.1(4)
O40 C40 Pd2 131.8(9)
Pd1 C40 Pd2 77.8(4)
Pd3 C40 Pd2 78.0(4)
O41 C41 Pd8 133.7(8)
O41 C41 Pd7 132.4(8)
Pd8 C41 Pd7 81.2(4)
O41 C41 Pd5 130.2(7)
Pd8 C41 Pd5 80.0(4)
Pd7 C41 Pd5 78.6(4)
C107 N1 C105 112.9(10)
C107 N1 C101 106.6(10)
C105 N1 C101 111.2(11)
C107 N1 C103 109.9(11)
C105 N1 C103 105.6(10)
C101 N1 C103 110.8(10)
C102 C101 N1 115.0(13)
C102 C101 H10A 108.5
N1 C101 H10A 108.5
C102 C101 H10B 108.5
N1 C101 H10B 108.5
H10A C101 H10B 107.5
C101 C102 H10C 109.5
C101 C102 H10D 109.5
H10C C102 H10D 109.5
C101 C102 H10E 109.5
H10C C102 H10E 109.5
H10D C102 H10E 109.5
C104 C103 N1 115.6(12)
C104 C103 H10F 108.4
N1 C103 H10F 108.4
C104 C103 H10G 108.4
N1 C103 H10G 108.4
H10F C103 H10G 107.4
C103 C104 H10H 109.5
C103 C104 H10I 109.5
H10H C104 H10I 109.5
C103 C104 H10J 109.5
H10H C104 H10J 109.5
H10I C104 H10J 109.5
C106 C105 N1 117.4(12)
C106 C105 H10K 107.9
N1 C105 H10K 107.9
C106 C105 H10L 107.9
N1 C105 H10L 107.9
H10K C105 H10L 107.2
C105 C106 H10M 109.5
C105 C106 H10N 109.5
H10M C106 H10N 109.5
C105 C106 H10O 109.5
H10M C106 H10O 109.5
H10N C106 H10O 109.5
C108 C107 N1 121.5(13)
C108 C107 H10P 107.0
N1 C107 H10P 107.0
C108 C107 H10Q 107.0
N1 C107 H10Q 107.0
H10P C107 H10Q 106.7
C113 C108 C109 110.7(18)
C113 C108 C107 124.0(17)
C109 C108 C107 125.2(16)
C110 C109 C108 124.5(18)
C110 C109 H109 117.7
C108 C109 H109 117.7
C109 C110 C111 122(2)
C109 C110 H110 119.0
C111 C110 H110 119.0
C112 C111 C110 113(2)
C112 C111 H111 123.4
C110 C111 H111 123.4
C111 C112 C113 125(2)
C111 C112 H112 117.5
C113 C112 H112 117.5
C108 C113 C112 124(2)
C108 C113 H113 118.2
C112 C113 H113 118.2
C205 N2 C201 110.6(9)
C205 N2 C207 106.9(8)
C201 N2 C207 113.5(9)
C205 N2 C203 109.9(9)
C201 N2 C203 105.7(9)
C207 N2 C203 110.2(8)
N2 C201 C202 114.6(11)
N2 C201 H20A 108.6
C202 C201 H20A 108.6
N2 C201 H20B 108.6
C202 C201 H20B 108.6
H20A C201 H20B 107.6
C201 C202 H20C 109.5
C201 C202 H20D 109.5
H20C C202 H20D 109.5
C201 C202 H20E 109.5
H20C C202 H20E 109.5
H20D C202 H20E 109.5
C204 C203 N2 116.4(10)
C204 C203 H20F 108.2
N2 C203 H20F 108.2
C204 C203 H20G 108.2
N2 C203 H20G 108.2
H20F C203 H20G 107.4
C203 C204 H20H 109.5
C203 C204 H20I 109.5
H20H C204 H20I 109.5
C203 C204 H20J 109.5
H20H C204 H20J 109.5
H20I C204 H20J 109.5
C206 C205 N2 114.6(10)
C206 C205 H20K 108.6
N2 C205 H20K 108.6
C206 C205 H20L 108.6
N2 C205 H20L 108.6
H20K C205 H20L 107.6
C205 C206 H20M 109.5
C205 C206 H20N 109.5
H20M C206 H20N 109.5
C205 C206 H20O 109.5
H20M C206 H20O 109.5
H20N C206 H20O 109.5
C208 C207 N2 114.9(8)
C208 C207 H20P 108.6
N2 C207 H20P 108.5
C208 C207 H20Q 108.5
N2 C207 H20Q 108.6
H20P C207 H20Q 107.5
C213 C208 C209 116.5(10)
C213 C208 C207 120.1(10)
C209 C208 C207 123.2(9)
C210 C209 C208 122.7(11)
C210 C209 H209 118.7
C208 C209 H209 118.7
C211 C210 C209 120.5(12)
C211 C210 H210 119.8
C209 C210 H210 119.8
C210 C211 C212 118.9(12)
C210 C211 H211 120.5
C212 C211 H211 120.5
C213 C212 C211 119.1(11)
C213 C212 H212 120.4
C211 C212 H212 120.4
C212 C213 C208 122.1(11)
C212 C213 H213 118.9
C208 C213 H213 118.9
Cl2 C301 Cl1 109.8(12)
Cl2 C301 H30A 109.7
Cl1 C301 H30A 109.7
Cl2 C301 H30B 109.7
Cl1 C301 H30B 109.7
H30A C301 H30B 108.2
Cl11 C311 Cl12 102.3(16)
Cl11 C311 H31A 111.3
Cl12 C311 H31A 111.3
Cl11 C311 H31B 111.3
Cl12 C311 H31B 111.3
H31A C311 H31B 109.2

loop_
_geom_bond_atom_site_label_1
_geom_bond_atom_site_label_2
_geom_bond_distance
Pd1 C40 2.052(11)
Pd1 C13 2.284(10)
Pd1 Co1 2.5863(14)
Pd1 Pd2 2.6612(11)
Pd1 Co4 2.6770(14)
Pd1 Pd3 2.6862(11)
Pd1 Pd7 2.7624(11)
Pd1 Pd4 3.0271(12)
Pd2 C37 2.155(11)
Pd2 C40 2.185(11)
Pd2 C33 2.420(15)
Pd2 Co12 2.6173(16)
Pd2 Co13 2.6197(16)
Pd2 Pd3 2.6852(11)
Pd2 Pd5 2.8055(11)
Pd2 Pd6 2.9355(12)
Pd3 C40 2.080(11)
Pd3 C26 2.166(11)
Pd3 C24 2.517(11)
Pd3 Co8 2.6285(14)
Pd3 Co7 2.6834(14)
Pd3 Pd8 2.7846(11)
Pd3 Pd9 2.9066(12)
Pd4 C14 2.075(10)
Pd4 C39 2.340(12)
Pd4 C38 2.633(11)
Pd4 Co1 2.6589(14)
Pd4 Co11 2.7151(15)
Pd4 Co12 2.7405(16)
Pd4 Pd7 2.8168(10)
Pd4 Pd5 2.8337(10)
Pd5 C3 2.038(8)
Pd5 C41 2.127(10)
Pd5 Co14 2.6407(15)
Pd5 Pd7 2.6663(9)
Pd5 Co11 2.6778(15)
Pd5 Pd8 2.6854(9)
Pd5 Pd6 2.7895(11)
Pd6 C22 2.119(11)
Pd6 C34 2.477(12)
Pd6 Co8 2.6448(15)
Pd6 Co13 2.6929(15)
Pd6 Pd8 2.8286(10)
Pd6 Co9 2.8461(15)
Pd7 C1 2.049(8)
Pd7 C41 2.084(10)
Pd7 Co2 2.6148(14)
Pd7 Co3 2.6776(13)
Pd7 Pd8 2.6928(9)
Pd7 Pd9 2.7532(10)
Pd8 C2 2.017(8)
Pd8 C41 2.052(10)
Pd8 Co6 2.6447(14)
Pd8 Co9 2.7536(13)
Pd8 Pd9 2.8764(11)
Pd8 Co7 3.0459(14)
Pd9 C9 2.165(10)
Pd9 C25 2.363(11)
Pd9 C26 2.629(12)
Pd9 Co7 2.6459(14)
Pd9 Co4 2.7037(15)
Pd9 Co3 2.8568(15)
Co1 C13 1.826(11)
Co1 C7 1.827(11)
Co1 C14 1.834(11)
Co1 C1 1.935(9)
Co1 Co5 2.5537(17)
Co1 Co4 2.7063(17)
Co1 Co2 2.7255(18)
Co2 C15 1.762(11)
Co2 C8 1.774(12)
Co2 C1 1.904(9)
Co2 C12 2.105(11)
Co2 Co3 2.5543(17)
Co2 Co5 2.6150(18)
Co3 C10 1.779(11)
Co3 C6 1.867(11)
Co3 C1 1.879(9)
Co3 C12 1.894(12)
Co3 Co5 2.5343(18)
Co3 Co4 2.6903(18)
Co4 C11 1.789(12)
Co4 C9 1.848(12)
Co4 C1 1.892(9)
Co4 C5 1.941(10)
Co4 Co5 2.4969(17)
Co5 C4 1.753(11)
Co5 C5 1.923(11)
Co5 C1 1.952(8)
Co5 C6 2.149(12)
Co5 C7 2.298(12)
Co6 C17 1.775(11)
Co6 C27 1.789(12)
Co6 C2 1.911(9)
Co6 C23 2.029(11)
Co6 Co9 2.5403(17)
Co6 Co10 2.6039(18)
Co6 Co7 2.7132(18)
Co7 C18 1.798(11)
Co7 C25 1.816(13)
Co7 C26 1.854(12)
Co7 C2 1.927(8)
Co7 Co10 2.6353(17)
Co7 Co8 2.7273(17)
Co8 C24 1.790(12)
Co8 C22 1.845(10)
Co8 C2 1.895(9)
Co8 C19 1.935(11)
Co8 Co10 2.4779(17)
Co8 Co9 2.7191(18)
Co9 C21 1.759(11)
Co9 C2 1.886(8)
Co9 C20 1.896(11)
Co9 C23 1.903(11)
Co9 Co10 2.5161(18)
Co10 C16 1.789(11)
Co10 C19 1.934(11)
Co10 C2 1.940(8)
Co10 C20 2.009(11)
Co10 C18 2.479(11)
Co11 C36 1.770(13)
Co11 C39 1.815(12)
Co11 C30 1.873(12)
Co11 C3 1.898(10)
Co11 Co15 2.5156(19)
Co11 Co12 2.6951(19)
Co11 Co14 2.707(2)
Co12 C38 1.792(14)
Co12 C37 1.833(14)
Co12 C3 1.903(9)
Co12 C29 1.918(11)
Co12 Co15 2.4935(19)
Co12 Co13 2.8035(19)
Co13 C32 1.795(13)
Co13 C33 1.825(16)
Co13 C3 1.942(10)
Co13 C34 1.954(12)
Co13 Co14 2.534(2)
Co13 Co15 2.580(2)
Co14 C31 1.777(13)
Co14 C35 1.777(13)
Co14 C3 1.919(9)
Co14 C34 1.964(14)
Co14 Co15 2.626(2)
Co15 C28 1.740(11)
Co15 C29 1.920(12)
Co15 C3 1.945(9)
Co15 C30 1.990(12)
C4 O4 1.150(11)
C5 O5 1.140(11)
C6 O6 1.123(11)
C7 O7 1.136(11)
C8 O8 1.129(12)
C9 O9 1.139(11)
C10 O10 1.123(11)
C11 O11 1.144(11)
C12 O12 1.142(12)
C13 O13 1.124(11)
C14 O14 1.165(11)
C15 O15 1.137(11)
C16 O16 1.125(11)
C17 O17 1.147(11)
C18 O18 1.135(11)
C19 O19 1.147(11)
C20 O20 1.166(11)
C21 O21 1.152(11)
C22 O22 1.129(11)
C23 O23 1.165(11)
C24 O24 1.149(12)
C25 O25 1.139(12)
C26 O26 1.163(12)
C27 O27 1.121(12)
C28 O28 1.131(12)
C29 O29 1.152(11)
C30 O30 1.175(12)
C31 O31 1.146(13)
C32 O32 1.115(13)
C33 O33 1.134(15)
C34 O34 1.178(12)
C35 O35 1.134(12)
C36 O36 1.139(12)
C37 O37 1.138(13)
C38 O38 1.142(13)
C39 O39 1.135(12)
C40 O40 1.149(11)
C41 O41 1.175(11)
N1 C107 1.475(15)
N1 C105 1.507(14)
N1 C101 1.533(16)
N1 C103 1.557(16)
C101 C102 1.455(18)
C101 H10A 0.9700
C101 H10B 0.9700
C102 H10C 0.9600
C102 H10D 0.9600
C102 H10E 0.9600
C103 C104 1.479(17)
C103 H10F 0.9700
C103 H10G 0.9700
C104 H10H 0.9600
C104 H10I 0.9600
C104 H10J 0.9600
C105 C106 1.474(17)
C105 H10K 0.9700
C105 H10L 0.9700
C106 H10M 0.9600
C106 H10N 0.9600
C106 H10O 0.9600
C107 C108 1.412(19)
C107 H10P 0.9700
C107 H10Q 0.9700
C108 C113 1.39(2)
C108 C109 1.402(19)
C109 C110 1.39(2)
C109 H109 0.9300
C110 C111 1.40(2)
C110 H110 0.9300
C111 C112 1.32(2)
C111 H111 0.9300
C112 C113 1.41(2)
C112 H112 0.9300
C113 H113 0.9300
N2 C205 1.513(13)
N2 C201 1.515(14)
N2 C207 1.532(12)
N2 C203 1.549(13)
C201 C202 1.525(18)
C201 H20A 0.9700
C201 H20B 0.9700
C202 H20C 0.9600
C202 H20D 0.9600
C202 H20E 0.9600
C203 C204 1.499(16)
C203 H20F 0.9700
C203 H20G 0.9700
C204 H20H 0.9600
C204 H20I 0.9600
C204 H20J 0.9600
C205 C206 1.513(15)
C205 H20K 0.9700
C205 H20L 0.9700
C206 H20M 0.9600
C206 H20N 0.9600
C206 H20O 0.9600
C207 C208 1.501(13)
C207 H20P 0.9700
C207 H20Q 0.9700
C208 C213 1.373(13)
C208 C209 1.378(13)
C209 C210 1.357(14)
C209 H209 0.9300
C210 C211 1.340(15)
C210 H210 0.9300
C211 C212 1.414(16)
C211 H211 0.9300
C212 C213 1.360(14)
C212 H212 0.9300
C213 H213 0.9300
C301 Cl2 1.695(12)
C301 Cl1 1.734(13)
C301 H30A 0.9700
C301 H30B 0.9700
C311 Cl11 1.735(14)
C311 Cl12 1.735(14)
C311 H31A 0.9700
C311 H31B 0.9700
